data_4022705
loop_
_publ_author_name
'Shin-ichi Fukuzawa'
'Masahisa Yamamoto'
'Satoshi Kikuchi'

_publ_section_title
;
 Unexpected 1,5-Dilithiation of Chiral o-TMS Blocked
 (Dimethylamino)phenylmethylferrocene: An Alternative
 Approach to Chiral Ferrocenyl 1,5-Diphosphanes
;
_journal_name_full 'Journal of Organic Chemistry'
_journal_page_first 1514
_journal_page_last 1517
_journal_paper_doi 10.1021/jo062210l
_journal_volume 72
_journal_year 2007
_chemical_absolute_configuration 'CHOOSE rm ad rmad syn or unk'
_chemical_formula_moiety 'C43 H39 Fe N P2 '
_chemical_formula_sum 'C43 H39 Fe N P2'
_chemical_formula_weight 687.58
_space_group_IT_number 4
_symmetry_cell_setting monoclinic
_symmetry_Int_Tables_number 4
_symmetry_space_group_name_Hall 'P 2yb'
_symmetry_space_group_name_H-M 'P 1 21 1'
_audit_creation_date 2006-09-28
_audit_creation_method 'by CrystalStructure 3.7.0'
_cell_angle_alpha 90.0000
_cell_angle_beta 98.07(3)
_cell_angle_gamma 90.0000
_cell_formula_units_Z 4
_cell_length_a 11.807(13)
_cell_length_b 16.361(15)
_cell_length_c 18.45(3)
_cell_measurement_reflns_used 169
_cell_measurement_temperature 123.1
_cell_measurement_theta_max 31.5
_cell_measurement_theta_min 1.7
_cell_volume 3528(8)
_computing_cell_refinement CrystalClear
_computing_data_collection CrystalClear
_computing_data_reduction CrystalStructure
_computing_publication_material 'CrystalStructure 3.7.0'
_computing_structure_refinement CRYSTALS
_computing_structure_solution 'DIRDIF99 (PATTY)'
_diffrn_detector_area_resol_mean 7.31
_diffrn_measured_fraction_theta_full 0.898
_diffrn_measured_fraction_theta_max 0.898
_diffrn_measurement_device_type 'Rigaku Mercury'
_diffrn_measurement_method \w
_diffrn_radiation_type 'Mo K\a'
_diffrn_radiation_wavelength 0.71070
_diffrn_reflns_av_R_equivalents 0.032
_diffrn_reflns_limit_h_max 14
_diffrn_reflns_limit_h_min -17
_diffrn_reflns_limit_k_max 24
_diffrn_reflns_limit_k_min -23
_diffrn_reflns_limit_l_max 25
_diffrn_reflns_limit_l_min -22
_diffrn_reflns_number 32655
_diffrn_reflns_theta_full 31.70
_diffrn_reflns_theta_max 31.70
_exptl_absorpt_coefficient_mu 0.549
_exptl_absorpt_correction_T_max 0.848
_exptl_absorpt_correction_T_min 0.620
_exptl_absorpt_correction_type multi-scan
_exptl_absorpt_process_details 'Jacobson, R. (1998) Private communication'
_exptl_crystal_colour orange
_exptl_crystal_density_diffrn 1.294
_exptl_crystal_density_method 'not measured'
_exptl_crystal_description block
_exptl_crystal_F_000 1440.00
_exptl_crystal_size_max 0.60
_exptl_crystal_size_mid 0.50
_exptl_crystal_size_min 0.30
_refine_diff_density_max 0.85
_refine_diff_density_min -0.65
_refine_ls_abs_structure_details 'Flack, H. D. (1983), Acta Cryst. A39, 876-881.  6088 Friedel Pairs'
_refine_ls_abs_structure_Flack -0.007(9)
_refine_ls_extinction_coef 82(10)
_refine_ls_extinction_method 'Larson (1970) Crystallographic Computing eq. 22'
_refine_ls_goodness_of_fit_ref 1.000
_refine_ls_hydrogen_treatment refall
_refine_ls_number_parameters 927
_refine_ls_number_reflns 12602
_refine_ls_R_factor_gt 0.0386
_refine_ls_shift/su_max 0.0043
_refine_ls_structure_factor_coef F
_refine_ls_weighting_details 'w = 1/[0.0002Fo^2^ + 1.3770\s(Fo^2^)]'
_refine_ls_weighting_scheme calc
_refine_ls_wR_factor_ref 0.0392
_reflns_number_gt 12602
_reflns_number_total 17163
_reflns_threshold_expression F^2^>2.0\s(F^2^)
_cod_data_source_file jo062210lsi20061025_121101.cif
_cod_data_source_block '__20060928-2'
_cod_original_sg_symbol_H-M 'P 21'
_cod_original_formula_sum 'C43 H39 Fe N P2 '
_cod_database_code 4022705

loop_
_symmetry_equiv_pos_site_id
_symmetry_equiv_pos_as_xyz
1 +X,+Y,+Z
2 -X,1/2+Y,-Z

loop_
_atom_site_label
_atom_site_type_symbol
_atom_site_fract_x
_atom_site_fract_y
_atom_site_fract_z
_atom_site_U_iso_or_equiv
_atom_site_adp_type
_atom_site_occupancy
_atom_site_symmetry_multiplicity
_atom_site_calc_flag
_atom_site_refinement_flags
Fe(1) Fe 0.04309(3) 0.21880(3) 0.56898(2) 0.01481(10) Uani 1.00 1 d .
Fe(2) Fe 0.29921(3) 0.75989(3) 0.79226(2) 0.01494(10) Uani 1.00 1 d .
P(1) P 0.23556(6) 0.28410(5) 0.71158(4) 0.01563(18) Uani 1.00 1 d .
P(2) P 0.50544(6) 0.20038(5) 0.58189(4) 0.0183(2) Uani 1.00 1 d .
P(3) P 0.16072(6) 0.68435(5) 0.93024(4) 0.01618(19) Uani 1.00 1 d .
P(4) P -0.14520(6) 0.72767(5) 0.79963(4) 0.01687(18) Uani 1.00 1 d .
N(1) N 0.2537(2) 0.04153(17) 0.55988(12) 0.0212(7) Uani 1.00 1 d .
N(2) N 0.0616(2) 0.91564(16) 0.76849(12) 0.0201(6) Uani 1.00 1 d .
C(1) C 0.1397(2) 0.36865(19) 0.72691(14) 0.0178(7) Uani 1.00 1 d .
C(2) C 0.1367(2) 0.43527(19) 0.67949(16) 0.0219(8) Uani 1.00 1 d .
C(3) C 0.0623(2) 0.4998(2) 0.68294(17) 0.0255(8) Uani 1.00 1 d .
C(4) C -0.0097(2) 0.5010(2) 0.73547(17) 0.0256(8) Uani 1.00 1 d .
C(5) C -0.0066(2) 0.43660(19) 0.78501(16) 0.0223(8) Uani 1.00 1 d .
C(6) C 0.0669(2) 0.37156(19) 0.78081(14) 0.0186(7) Uani 1.00 1 d .
C(7) C 0.2781(2) 0.24640(18) 0.80511(14) 0.0181(7) Uani 1.00 1 d .
C(8) C 0.2102(2) 0.1974(2) 0.84345(14) 0.0233(8) Uani 1.00 1 d .
C(9) C 0.2498(2) 0.1715(2) 0.91398(16) 0.0302(9) Uani 1.00 1 d .
C(10) C 0.3583(2) 0.1935(2) 0.94715(17) 0.0343(10) Uani 1.00 1 d .
C(11) C 0.4273(2) 0.2413(2) 0.90917(17) 0.0295(9) Uani 1.00 1 d .
C(12) C 0.3868(2) 0.2671(2) 0.83867(16) 0.0223(8) Uani 1.00 1 d .
C(13) C 0.1311(2) 0.20869(19) 0.67253(13) 0.0152(7) Uani 1.00 1 d .
C(14) C 0.0096(2) 0.2102(2) 0.67458(12) 0.0166(7) Uani 1.00 1 d .
C(15) C -0.0407(2) 0.14328(19) 0.63270(14) 0.0170(7) Uani 1.00 1 d .
C(16) C 0.0481(2) 0.10078(19) 0.60383(14) 0.0168(7) Uani 1.00 1 d .
C(17) C 0.1538(2) 0.13996(18) 0.62780(13) 0.0151(7) Uani 1.00 1 d .
C(18) C 0.2688(2) 0.11672(18) 0.60501(14) 0.0147(7) Uani 1.00 1 d .
C(19) C 0.2469(2) -0.0337(2) 0.60103(19) 0.0325(10) Uani 1.00 1 d .
C(20) C 0.3397(2) 0.0341(2) 0.51059(19) 0.0374(10) Uani 1.00 1 d .
C(21) C 0.3660(2) 0.11338(17) 0.66908(13) 0.0143(7) Uani 1.00 1 d .
C(22) C 0.3482(2) 0.07439(18) 0.73361(14) 0.0160(7) Uani 1.00 1 d .
C(23) C 0.4341(2) 0.06756(18) 0.79284(14) 0.0188(7) Uani 1.00 1 d .
C(24) C 0.5405(2) 0.1017(2) 0.78916(14) 0.0191(7) Uani 1.00 1 d .
C(25) C 0.5593(2) 0.14218(19) 0.72619(14) 0.0181(7) Uani 1.00 1 d .
C(26) C 0.4738(2) 0.14771(18) 0.66552(13) 0.0159(7) Uani 1.00 1 d .
C(27) C 0.5896(2) 0.28842(19) 0.62152(14) 0.0195(7) Uani 1.00 1 d .
C(28) C 0.5297(2) 0.3488(2) 0.6522(2) 0.0373(11) Uani 1.00 1 d .
C(29) C 0.5848(3) 0.4182(2) 0.6824(2) 0.0416(11) Uani 1.00 1 d .
C(30) C 0.7003(2) 0.4291(2) 0.68064(19) 0.0319(9) Uani 1.00 1 d .
C(31) C 0.7610(2) 0.3698(2) 0.64926(17) 0.0243(8) Uani 1.00 1 d .
C(32) C 0.7069(2) 0.2990(2) 0.62029(14) 0.0205(8) Uani 1.00 1 d .
C(33) C 0.6128(2) 0.13243(19) 0.55076(14) 0.0177(7) Uani 1.00 1 d .
C(34) C 0.6560(2) 0.06154(19) 0.58621(16) 0.0206(8) Uani 1.00 1 d .
C(35) C 0.7317(2) 0.0119(2) 0.55628(16) 0.0232(8) Uani 1.00 1 d .
C(36) C 0.7677(2) 0.0331(2) 0.48980(16) 0.0250(8) Uani 1.00 1 d .
C(37) C 0.7251(2) 0.1017(2) 0.45376(17) 0.0288(9) Uani 1.00 1 d .
C(38) C 0.6477(2) 0.1514(2) 0.48274(16) 0.0247(8) Uani 1.00 1 d .
C(39) C 0.1162(2) 0.3091(2) 0.51435(16) 0.0271(9) Uani 1.00 1 d .
C(40) C 0.0042(2) 0.3323(2) 0.52501(16) 0.0247(8) Uani 1.00 1 d .
C(41) C -0.0730(2) 0.2727(2) 0.49019(14) 0.0244(8) Uani 1.00 1 d .
C(42) C -0.0080(2) 0.2137(2) 0.45896(13) 0.0270(8) Uani 1.00 1 d .
C(43) C 0.1090(2) 0.2364(2) 0.47383(14) 0.0281(9) Uani 1.00 1 d .
C(44) C 0.2601(2) 0.59795(18) 0.94123(13) 0.0148(7) Uani 1.00 1 d .
C(45) C 0.2445(2) 0.53484(19) 0.88999(16) 0.0197(7) Uani 1.00 1 d .
C(46) C 0.3136(2) 0.46579(19) 0.89582(17) 0.0223(8) Uani 1.00 1 d .
C(47) C 0.4004(2) 0.4584(2) 0.95422(18) 0.0253(8) Uani 1.00 1 d .
C(48) C 0.4164(2) 0.5199(2) 1.00576(17) 0.0242(8) Uani 1.00 1 d .
C(49) C 0.3493(2) 0.5886(2) 1.00009(16) 0.0226(8) Uani 1.00 1 d .
C(50) C 0.1710(2) 0.7169(2) 1.02665(13) 0.0180(7) Uani 1.00 1 d .
C(51) C 0.1156(2) 0.6688(2) 1.07302(16) 0.0234(8) Uani 1.00 1 d .
C(52) C 0.1234(2) 0.6870(2) 1.14706(16) 0.0303(9) Uani 1.00 1 d .
C(53) C 0.1857(2) 0.7540(2) 1.17535(14) 0.0251(8) Uani 1.00 1 d .
C(54) C 0.2398(2) 0.8024(2) 1.13005(16) 0.0251(8) Uani 1.00 1 d .
C(55) C 0.2326(2) 0.78466(19) 1.05571(14) 0.0215(8) Uani 1.00 1 d .
C(56) C 0.2453(2) 0.76216(19) 0.89245(13) 0.0152(6) Uani 1.00 1 d .
C(57) C 0.3676(2) 0.7682(2) 0.90017(13) 0.0179(7) Uani 1.00 1 d .
C(58) C 0.3976(2) 0.83877(19) 0.86159(16) 0.0196(8) Uani 1.00 1 d .
C(59) C 0.2931(2) 0.87685(19) 0.82994(14) 0.0183(7) Uani 1.00 1 d .
C(60) C 0.1993(2) 0.83035(18) 0.84789(14) 0.0155(7) Uani 1.00 1 d .
C(61) C 0.0733(2) 0.84486(18) 0.81918(14) 0.0157(7) Uani 1.00 1 d .
C(62) C 0.0673(2) 0.9958(2) 0.8031(2) 0.0333(10) Uani 1.00 1 d .
C(63) C -0.0406(2) 0.9100(2) 0.71412(19) 0.0367(10) Uani 1.00 1 d .
C(64) C -0.0036(2) 0.84655(19) 0.87947(14) 0.0161(7) Uani 1.00 1 d .
C(65) C 0.0266(2) 0.8955(2) 0.94111(16) 0.0226(8) Uani 1.00 1 d .
C(66) C -0.0417(2) 0.9011(2) 0.99633(17) 0.0309(9) Uani 1.00 1 d .
C(67) C -0.1413(2) 0.8567(2) 0.99174(18) 0.0302(9) Uani 1.00 1 d .
C(68) C -0.1712(2) 0.8059(2) 0.93246(16) 0.0246(8) Uani 1.00 1 d .
C(69) C -0.1049(2) 0.80065(18) 0.87507(14) 0.0161(7) Uani 1.00 1 d .
C(70) C -0.2616(2) 0.77965(19) 0.74075(14) 0.0188(7) Uani 1.00 1 d .
C(71) C -0.3207(2) 0.84804(19) 0.75922(17) 0.0226(8) Uani 1.00 1 d .
C(72) C -0.4030(2) 0.8846(2) 0.70816(18) 0.0259(9) Uani 1.00 1 d .
C(73) C -0.4265(2) 0.8530(2) 0.63800(18) 0.0282(9) Uani 1.00 1 d .
C(74) C -0.3698(2) 0.7844(2) 0.61904(16) 0.0287(9) Uani 1.00 1 d .
C(75) C -0.2877(2) 0.7480(2) 0.66993(14) 0.0234(8) Uani 1.00 1 d .
C(76) C -0.2235(2) 0.64939(19) 0.84401(14) 0.0170(7) Uani 1.00 1 d .
C(77) C -0.3420(2) 0.6457(2) 0.83965(17) 0.0288(9) Uani 1.00 1 d .
C(78) C -0.3954(2) 0.5824(2) 0.87134(18) 0.0295(9) Uani 1.00 1 d .
C(79) C -0.3298(2) 0.5218(2) 0.90965(17) 0.0278(9) Uani 1.00 1 d .
C(80) C -0.2123(2) 0.5254(2) 0.91532(18) 0.0313(9) Uani 1.00 1 d .
C(81) C -0.1594(2) 0.5892(2) 0.88283(17) 0.0244(8) Uani 1.00 1 d .
C(82) C 0.2074(2) 0.6724(2) 0.73269(16) 0.0275(9) Uani 1.00 1 d .
C(83) C 0.3235(3) 0.6476(2) 0.74774(17) 0.0302(9) Uani 1.00 1 d .
C(84) C 0.3911(2) 0.7059(2) 0.71762(14) 0.0251(8) Uani 1.00 1 d .
C(85) C 0.3182(2) 0.7665(2) 0.68368(13) 0.0211(7) Uani 1.00 1 d .
C(86) C 0.2037(2) 0.7469(2) 0.69211(14) 0.0237(8) Uani 1.00 1 d .
H(1) H 0.1874 0.4363 0.6438 0.026 Uiso 1.00 1 c R
H(2) H 0.0608 0.5436 0.6489 0.031 Uiso 1.00 1 c R
H(3) H -0.0611 0.5453 0.7379 0.031 Uiso 1.00 1 c R
H(4) H -0.0551 0.4374 0.8219 0.027 Uiso 1.00 1 c R
H(5) H 0.0681 0.3280 0.8150 0.022 Uiso 1.00 1 c R
H(6) H 0.1361 0.1816 0.8210 0.028 Uiso 1.00 1 c R
H(7) H 0.2025 0.1386 0.9397 0.036 Uiso 1.00 1 c R
H(8) H 0.3853 0.1758 0.9956 0.041 Uiso 1.00 1 c R
H(9) H 0.5019 0.2564 0.9314 0.035 Uiso 1.00 1 c R
H(10) H 0.4345 0.2996 0.8128 0.027 Uiso 1.00 1 c R
H(11) H -0.0301 0.2493 0.6996 0.020 Uiso 1.00 1 c R
H(12) H -0.1196 0.1294 0.6253 0.020 Uiso 1.00 1 c R
H(13) H 0.0382 0.0537 0.5734 0.020 Uiso 1.00 1 c R
H(14) H 0.2878 0.1590 0.5736 0.018 Uiso 1.00 1 c R
H(15) H 0.3205 -0.0582 0.6102 0.039 Uiso 1.00 1 c R
H(16) H 0.1951 -0.0703 0.5735 0.039 Uiso 1.00 1 c R
H(17) H 0.2206 -0.0218 0.6462 0.039 Uiso 1.00 1 c R
H(18) H 0.3142 0.0621 0.4662 0.045 Uiso 1.00 1 c R
H(19) H 0.3511 -0.0220 0.5005 0.045 Uiso 1.00 1 c R
H(20) H 0.4096 0.0574 0.5331 0.045 Uiso 1.00 1 c R
H(21) H 0.2751 0.0518 0.7372 0.019 Uiso 1.00 1 c R
H(22) H 0.4200 0.0396 0.8358 0.023 Uiso 1.00 1 c R
H(23) H 0.5999 0.0973 0.8294 0.023 Uiso 1.00 1 c R
H(24) H 0.6316 0.1668 0.7240 0.022 Uiso 1.00 1 c R
H(25) H 0.4498 0.3426 0.6526 0.045 Uiso 1.00 1 c R
H(26) H 0.5428 0.4586 0.7043 0.050 Uiso 1.00 1 c R
H(27) H 0.7378 0.4770 0.7009 0.038 Uiso 1.00 1 c R
H(28) H 0.8403 0.3773 0.6474 0.029 Uiso 1.00 1 c R
H(29) H 0.7496 0.2580 0.5997 0.025 Uiso 1.00 1 c R
H(30) H 0.6330 0.0471 0.6318 0.025 Uiso 1.00 1 c R
H(31) H 0.7593 -0.0367 0.5809 0.028 Uiso 1.00 1 c R
H(32) H 0.8215 -0.0002 0.4698 0.030 Uiso 1.00 1 c R
H(33) H 0.7488 0.1156 0.4082 0.035 Uiso 1.00 1 c R
H(34) H 0.6179 0.1986 0.4566 0.030 Uiso 1.00 1 c R
H(35) H 0.1845 0.3379 0.5317 0.033 Uiso 1.00 1 c R
H(36) H -0.0159 0.3791 0.5508 0.030 Uiso 1.00 1 c R
H(37) H -0.1538 0.2728 0.4884 0.029 Uiso 1.00 1 c R
H(38) H -0.0373 0.1667 0.4325 0.032 Uiso 1.00 1 c R
H(39) H 0.1715 0.2074 0.4589 0.034 Uiso 1.00 1 c R
H(40) H 0.1848 0.5392 0.8499 0.024 Uiso 1.00 1 c R
H(41) H 0.3014 0.4239 0.8599 0.027 Uiso 1.00 1 c R
H(42) H 0.4483 0.4115 0.9588 0.030 Uiso 1.00 1 c R
H(43) H 0.4755 0.5146 1.0461 0.029 Uiso 1.00 1 c R
H(44) H 0.3629 0.6303 1.0361 0.027 Uiso 1.00 1 c R
H(45) H 0.0720 0.6229 1.0538 0.028 Uiso 1.00 1 c R
H(46) H 0.0858 0.6534 1.1783 0.036 Uiso 1.00 1 c R
H(47) H 0.1911 0.7665 1.2260 0.030 Uiso 1.00 1 c R
H(48) H 0.2825 0.8485 1.1496 0.030 Uiso 1.00 1 c R
H(49) H 0.2698 0.8189 1.0248 0.026 Uiso 1.00 1 c R
H(50) H 0.4200 0.7312 0.9266 0.021 Uiso 1.00 1 c R
H(51) H 0.4729 0.8571 0.8577 0.024 Uiso 1.00 1 c R
H(52) H 0.2874 0.9254 0.8015 0.022 Uiso 1.00 1 c R
H(53) H 0.0495 0.7986 0.7899 0.019 Uiso 1.00 1 c R
H(54) H -0.0079 1.0161 0.8035 0.040 Uiso 1.00 1 c R
H(55) H 0.1088 1.0321 0.7765 0.040 Uiso 1.00 1 c R
H(56) H 0.1049 0.9913 0.8520 0.040 Uiso 1.00 1 c R
H(57) H -0.0223 0.8830 0.6717 0.044 Uiso 1.00 1 c R
H(58) H -0.0682 0.9634 0.7014 0.044 Uiso 1.00 1 c R
H(59) H -0.0979 0.8799 0.7339 0.044 Uiso 1.00 1 c R
H(60) H 0.0958 0.9258 0.9454 0.027 Uiso 1.00 1 c R
H(61) H -0.0196 0.9356 1.0373 0.037 Uiso 1.00 1 c R
H(62) H -0.1890 0.8610 1.0290 0.036 Uiso 1.00 1 c R
H(63) H -0.2384 0.7735 0.9304 0.030 Uiso 1.00 1 c R
H(64) H -0.3048 0.8701 0.8072 0.027 Uiso 1.00 1 c R
H(65) H -0.4432 0.9314 0.7214 0.031 Uiso 1.00 1 c R
H(66) H -0.4818 0.8786 0.6029 0.034 Uiso 1.00 1 c R
H(67) H -0.3869 0.7622 0.5712 0.034 Uiso 1.00 1 c R
H(68) H -0.2486 0.7008 0.6565 0.028 Uiso 1.00 1 c R
H(69) H -0.3872 0.6876 0.8144 0.035 Uiso 1.00 1 c R
H(70) H -0.4765 0.5803 0.8669 0.035 Uiso 1.00 1 c R
H(71) H -0.3656 0.4782 0.9318 0.033 Uiso 1.00 1 c R
H(72) H -0.1670 0.4842 0.9415 0.038 Uiso 1.00 1 c R
H(73) H -0.0783 0.5913 0.8875 0.029 Uiso 1.00 1 c R
H(74) H 0.1436 0.6445 0.7471 0.033 Uiso 1.00 1 c R
H(75) H 0.3509 0.5998 0.7737 0.036 Uiso 1.00 1 c R
H(76) H 0.4719 0.7044 0.7199 0.030 Uiso 1.00 1 c R
H(77) H 0.3417 0.8132 0.6590 0.025 Uiso 1.00 1 c R
H(78) H 0.1372 0.7775 0.6742 0.028 Uiso 1.00 1 c R

loop_
_atom_site_aniso_label
_atom_site_aniso_U_11
_atom_site_aniso_U_22
_atom_site_aniso_U_33
_atom_site_aniso_U_12
_atom_site_aniso_U_13
_atom_site_aniso_U_23
Fe(1) 0.0146(2) 0.0174(2) 0.01181(18) -0.00001(19) -0.00042(14) 0.00074(17)
Fe(2) 0.0149(2) 0.0177(2) 0.01216(19) -0.00139(19) 0.00183(14) -0.00037(17)
P(1) 0.0153(3) 0.0169(4) 0.0143(3) -0.0019(3) 0.0006(2) -0.0000(2)
P(2) 0.0172(3) 0.0217(4) 0.0161(3) -0.0017(3) 0.0030(2) 0.0040(3)
P(3) 0.0167(3) 0.0186(4) 0.0132(3) -0.0022(3) 0.0017(2) 0.0001(2)
P(4) 0.0173(3) 0.0166(4) 0.0171(3) -0.0013(3) 0.0039(2) -0.0016(3)
N(1) 0.0163(12) 0.0233(15) 0.0234(13) -0.0009(11) 0.0006(10) -0.0084(11)
N(2) 0.0180(12) 0.0181(15) 0.0242(13) -0.0008(11) 0.0029(10) 0.0077(11)
C(1) 0.0187(14) 0.0180(16) 0.0155(13) -0.0026(13) -0.0019(11) -0.0001(11)
C(2) 0.0278(16) 0.0210(18) 0.0164(14) -0.0060(14) 0.0015(12) 0.0009(12)
C(3) 0.0348(18) 0.0140(17) 0.0256(16) 0.0002(15) -0.0032(14) 0.0016(13)
C(4) 0.0242(16) 0.0160(17) 0.0338(18) -0.0004(14) -0.0062(14) -0.0093(14)
C(5) 0.0222(15) 0.0235(18) 0.0210(15) -0.0014(14) 0.0022(12) -0.0065(12)
C(6) 0.0197(15) 0.0166(17) 0.0186(14) -0.0006(13) 0.0000(11) 0.0010(11)
C(7) 0.0238(15) 0.0137(16) 0.0157(13) 0.0041(12) -0.0013(11) -0.0043(11)
C(8) 0.0258(16) 0.0270(19) 0.0166(13) 0.0016(14) 0.0012(11) -0.0034(12)
C(9) 0.042(2) 0.030(2) 0.0199(15) 0.0078(16) 0.0071(14) 0.0058(13)
C(10) 0.047(2) 0.035(2) 0.0174(15) 0.0197(18) -0.0078(14) -0.0019(15)
C(11) 0.0315(18) 0.027(2) 0.0251(16) 0.0110(15) -0.0125(13) -0.0076(13)
C(12) 0.0217(15) 0.0171(17) 0.0261(15) 0.0045(14) -0.0035(11) -0.0054(13)
C(13) 0.0139(12) 0.0192(17) 0.0121(12) -0.0006(12) -0.0001(10) 0.0037(11)
C(14) 0.0175(13) 0.0218(17) 0.0100(11) -0.0005(13) 0.0007(10) 0.0019(11)
C(15) 0.0141(14) 0.0189(17) 0.0174(14) -0.0035(13) 0.0005(11) 0.0025(12)
C(16) 0.0179(14) 0.0163(16) 0.0154(14) -0.0039(13) -0.0001(11) 0.0021(11)
C(17) 0.0166(14) 0.0152(16) 0.0122(13) 0.0002(12) -0.0025(10) 0.0044(11)
C(18) 0.0128(13) 0.0158(16) 0.0155(13) 0.0003(12) 0.0015(10) 0.0014(11)
C(19) 0.0316(19) 0.0206(19) 0.041(2) 0.0030(16) -0.0086(15) -0.0101(15)
C(20) 0.0270(18) 0.049(2) 0.037(2) -0.0018(17) 0.0063(15) -0.0264(17)
C(21) 0.0184(14) 0.0106(15) 0.0139(13) 0.0022(12) 0.0015(10) -0.0045(10)
C(22) 0.0143(14) 0.0129(15) 0.0208(14) -0.0021(12) 0.0021(11) 0.0015(11)
C(23) 0.0238(15) 0.0164(16) 0.0160(14) 0.0032(13) 0.0021(11) 0.0004(11)
C(24) 0.0168(14) 0.0243(18) 0.0143(13) 0.0023(13) -0.0042(11) -0.0007(11)
C(25) 0.0120(13) 0.0230(17) 0.0187(14) -0.0025(12) 0.0000(11) -0.0001(12)
C(26) 0.0170(14) 0.0144(15) 0.0171(13) 0.0010(12) 0.0056(11) -0.0008(11)
C(27) 0.0220(15) 0.0164(16) 0.0210(14) 0.0020(13) 0.0060(11) 0.0040(12)
C(28) 0.0216(17) 0.035(2) 0.058(2) -0.0048(16) 0.0172(16) -0.0045(19)
C(29) 0.039(2) 0.025(2) 0.065(2) -0.0024(18) 0.0196(19) -0.0129(18)
C(30) 0.0339(19) 0.023(2) 0.0377(19) -0.0055(16) 0.0030(15) -0.0001(15)
C(31) 0.0207(16) 0.0252(19) 0.0258(16) -0.0053(14) -0.0010(13) 0.0068(13)
C(32) 0.0203(15) 0.0203(18) 0.0209(15) 0.0023(13) 0.0024(11) 0.0057(12)
C(33) 0.0168(14) 0.0200(17) 0.0167(14) -0.0029(13) 0.0037(11) 0.0006(11)
C(34) 0.0189(15) 0.0236(18) 0.0199(14) -0.0037(13) 0.0044(11) -0.0002(12)
C(35) 0.0239(16) 0.0210(18) 0.0250(16) -0.0047(14) 0.0041(12) -0.0010(13)
C(36) 0.0243(16) 0.028(2) 0.0240(16) -0.0044(15) 0.0072(13) -0.0075(13)
C(37) 0.0323(18) 0.035(2) 0.0208(16) -0.0038(16) 0.0091(13) -0.0024(14)
C(38) 0.0317(17) 0.0262(19) 0.0168(14) -0.0017(15) 0.0050(13) 0.0057(13)
C(39) 0.0302(18) 0.030(2) 0.0198(15) -0.0069(15) 0.0000(13) 0.0113(14)
C(40) 0.0330(18) 0.0230(19) 0.0166(15) 0.0067(15) -0.0015(13) 0.0046(12)
C(41) 0.0227(15) 0.029(2) 0.0194(14) 0.0046(15) -0.0052(11) 0.0061(13)
C(42) 0.0407(18) 0.0263(19) 0.0114(13) 0.0024(17) -0.0053(12) -0.0012(13)
C(43) 0.0319(17) 0.038(2) 0.0152(14) 0.0100(16) 0.0071(12) 0.0099(13)
C(44) 0.0175(14) 0.0148(15) 0.0119(12) -0.0028(12) 0.0020(10) 0.0004(11)
C(45) 0.0209(15) 0.0199(17) 0.0176(14) -0.0041(13) 0.0001(11) 0.0004(11)
C(46) 0.0301(17) 0.0148(17) 0.0225(16) -0.0052(14) 0.0050(13) -0.0037(12)
C(47) 0.0214(16) 0.0209(19) 0.0340(18) 0.0016(14) 0.0052(13) -0.0009(13)
C(48) 0.0230(16) 0.0236(19) 0.0246(16) 0.0017(14) -0.0018(12) 0.0000(13)
C(49) 0.0257(16) 0.0241(19) 0.0169(14) -0.0005(14) -0.0011(12) -0.0046(12)
C(50) 0.0180(13) 0.0217(17) 0.0146(12) 0.0026(14) 0.0038(10) 0.0014(12)
C(51) 0.0254(16) 0.0241(19) 0.0214(15) -0.0072(14) 0.0055(12) -0.0024(12)
C(52) 0.0385(19) 0.035(2) 0.0205(15) 0.0002(17) 0.0153(14) 0.0082(14)
C(53) 0.0335(17) 0.0304(19) 0.0118(13) 0.0097(16) 0.0046(12) 0.0000(13)
C(54) 0.0339(18) 0.0199(18) 0.0206(15) 0.0028(14) 0.0001(13) -0.0026(12)
C(55) 0.0277(16) 0.0209(17) 0.0162(13) -0.0005(14) 0.0047(11) 0.0009(12)
C(56) 0.0176(13) 0.0156(15) 0.0120(12) -0.0025(13) 0.0011(10) -0.0007(11)
C(57) 0.0163(13) 0.0248(18) 0.0110(12) -0.0031(14) -0.0039(10) 0.0011(12)
C(58) 0.0165(14) 0.0224(18) 0.0196(15) -0.0064(13) 0.0008(11) -0.0019(12)
C(59) 0.0239(15) 0.0129(16) 0.0175(14) -0.0027(13) 0.0012(11) -0.0004(11)
C(60) 0.0171(14) 0.0156(16) 0.0137(13) -0.0019(12) 0.0020(11) -0.0022(11)
C(61) 0.0171(14) 0.0143(16) 0.0155(13) -0.0043(12) 0.0010(11) 0.0009(11)
C(62) 0.0306(19) 0.022(2) 0.050(2) 0.0048(15) 0.0133(16) 0.0107(16)
C(63) 0.0232(17) 0.045(2) 0.039(2) -0.0032(17) -0.0026(15) 0.0273(17)
C(64) 0.0146(14) 0.0187(16) 0.0148(13) 0.0018(12) 0.0020(11) 0.0012(11)
C(65) 0.0189(15) 0.0284(19) 0.0208(15) -0.0041(14) 0.0037(12) -0.0056(13)
C(66) 0.0304(18) 0.040(2) 0.0229(16) -0.0015(17) 0.0061(14) -0.0125(15)
C(67) 0.0264(17) 0.041(2) 0.0261(17) 0.0009(16) 0.0135(14) -0.0116(15)
C(68) 0.0208(16) 0.031(2) 0.0233(16) -0.0024(14) 0.0087(12) -0.0028(13)
C(69) 0.0160(14) 0.0158(16) 0.0169(13) 0.0045(12) 0.0035(11) -0.0018(11)
C(70) 0.0180(14) 0.0218(18) 0.0177(13) -0.0039(13) 0.0062(11) 0.0021(12)
C(71) 0.0259(16) 0.0188(17) 0.0238(16) -0.0003(14) 0.0056(13) 0.0002(12)
C(72) 0.0203(16) 0.0224(19) 0.0359(18) 0.0023(14) 0.0070(14) 0.0066(14)
C(73) 0.0223(17) 0.031(2) 0.0306(18) -0.0008(15) 0.0008(14) 0.0122(15)
C(74) 0.0273(17) 0.042(2) 0.0165(14) -0.0005(16) 0.0017(12) 0.0045(14)
C(75) 0.0229(15) 0.028(2) 0.0204(14) 0.0016(14) 0.0069(11) -0.0026(13)
C(76) 0.0189(14) 0.0157(16) 0.0167(13) -0.0031(13) 0.0040(11) -0.0026(11)
C(77) 0.0237(17) 0.031(2) 0.0299(18) 0.0006(16) -0.0008(13) 0.0084(15)
C(78) 0.0208(16) 0.031(2) 0.0364(19) -0.0084(15) 0.0017(14) 0.0075(15)
C(79) 0.0302(18) 0.0216(19) 0.0338(18) -0.0049(15) 0.0120(14) 0.0037(14)
C(80) 0.0332(18) 0.030(2) 0.0326(18) 0.0115(16) 0.0098(14) 0.0112(15)
C(81) 0.0165(15) 0.0260(19) 0.0311(17) 0.0051(14) 0.0047(13) 0.0020(14)
C(82) 0.0328(18) 0.030(2) 0.0209(15) -0.0186(16) 0.0100(13) -0.0119(13)
C(83) 0.051(2) 0.0211(19) 0.0188(15) 0.0096(17) 0.0070(14) -0.0016(13)
C(84) 0.0222(15) 0.034(2) 0.0194(14) 0.0072(15) 0.0057(11) -0.0008(13)
C(85) 0.0275(15) 0.0241(18) 0.0124(13) -0.0016(15) 0.0054(11) -0.0009(12)
C(86) 0.0215(15) 0.036(2) 0.0128(13) 0.0014(14) -0.0016(11) -0.0077(13)

loop_
_atom_type_symbol
_atom_type_description
_atom_type_scat_dispersion_real
_atom_type_scat_dispersion_imag
_atom_type_scat_source
C C 0.003 0.002
;
International Tables for Crystallography
(1992, Vol. C, Tables 4.2.6.8 and 6.1.1.4)
;
H H 0.000 0.000
;
International Tables for Crystallography
(1992, Vol. C, Table 6.1.1.4)
;
N N 0.006 0.003
;
International Tables for Crystallography
(1992, Vol. C, Tables 4.2.6.8 and 6.1.1.4)
;
P P 0.102 0.094
;
International Tables for Crystallography
(1992, Vol. C, Tables 4.2.6.8 and 6.1.1.4)
;
Fe Fe 0.346 0.844
;
International Tables for Crystallography
(1992, Vol. C, Tables 4.2.6.8 and 6.1.1.4)
;

loop_
_geom_angle_atom_site_label_1
_geom_angle_atom_site_label_2
_geom_angle_atom_site_label_3
_geom_angle
C(13) Fe(1) C(14) 41.19(10)
C(13) Fe(1) C(15) 68.88(10)
C(13) Fe(1) C(16) 68.91(11)
C(13) Fe(1) C(17) 41.32(11)
C(13) Fe(1) C(39) 108.89(11)
C(13) Fe(1) C(40) 119.85(12)
C(13) Fe(1) C(41) 153.64(12)
C(13) Fe(1) C(42) 165.09(12)
C(13) Fe(1) C(43) 127.54(11)
C(14) Fe(1) C(15) 40.58(11)
C(14) Fe(1) C(16) 68.59(12)
C(14) Fe(1) C(17) 69.21(11)
C(14) Fe(1) C(39) 132.03(12)
C(14) Fe(1) C(40) 112.07(12)
C(14) Fe(1) C(41) 120.30(11)
C(14) Fe(1) C(42) 151.20(11)
C(14) Fe(1) C(43) 167.92(11)
C(15) Fe(1) C(16) 40.74(12)
C(15) Fe(1) C(17) 68.83(11)
C(15) Fe(1) C(39) 170.78(12)
C(15) Fe(1) C(40) 132.20(12)
C(15) Fe(1) C(41) 109.67(11)
C(15) Fe(1) C(42) 116.56(12)
C(15) Fe(1) C(43) 148.35(13)
C(16) Fe(1) C(17) 40.76(11)
C(16) Fe(1) C(39) 147.76(12)
C(16) Fe(1) C(40) 168.25(11)
C(16) Fe(1) C(41) 128.24(11)
C(16) Fe(1) C(42) 105.52(12)
C(16) Fe(1) C(43) 114.13(13)
C(17) Fe(1) C(39) 115.84(12)
C(17) Fe(1) C(40) 150.99(11)
C(17) Fe(1) C(41) 164.62(11)
C(17) Fe(1) C(42) 125.65(12)
C(17) Fe(1) C(43) 104.72(12)
C(39) Fe(1) C(40) 40.41(13)
C(39) Fe(1) C(41) 68.08(12)
C(39) Fe(1) C(42) 67.97(12)
C(39) Fe(1) C(43) 40.12(13)
C(40) Fe(1) C(41) 40.62(12)
C(40) Fe(1) C(42) 67.94(13)
C(40) Fe(1) C(43) 67.85(13)
C(41) Fe(1) C(42) 40.24(12)
C(41) Fe(1) C(43) 68.10(12)
C(42) Fe(1) C(43) 40.77(12)
C(56) Fe(2) C(57) 41.12(10)
C(56) Fe(2) C(58) 69.26(11)
C(56) Fe(2) C(59) 69.12(12)
C(56) Fe(2) C(60) 41.66(11)
C(56) Fe(2) C(82) 107.08(12)
C(56) Fe(2) C(83) 117.33(13)
C(56) Fe(2) C(84) 150.67(12)
C(56) Fe(2) C(85) 167.54(10)
C(56) Fe(2) C(86) 128.39(11)
C(57) Fe(2) C(58) 40.73(12)
C(57) Fe(2) C(59) 68.55(11)
C(57) Fe(2) C(60) 69.39(11)
C(57) Fe(2) C(82) 133.11(12)
C(57) Fe(2) C(83) 113.03(12)
C(57) Fe(2) C(84) 120.30(11)
C(57) Fe(2) C(85) 149.95(11)
C(57) Fe(2) C(86) 169.38(11)
C(58) Fe(2) C(59) 40.88(11)
C(58) Fe(2) C(60) 69.32(11)
C(58) Fe(2) C(82) 173.52(12)
C(58) Fe(2) C(83) 135.48(12)
C(58) Fe(2) C(84) 112.27(12)
C(58) Fe(2) C(85) 116.40(12)
C(58) Fe(2) C(86) 145.30(12)
C(59) Fe(2) C(60) 40.88(11)
C(59) Fe(2) C(82) 143.73(12)
C(59) Fe(2) C(83) 172.29(13)
C(59) Fe(2) C(84) 132.43(12)
C(59) Fe(2) C(85) 107.30(12)
C(59) Fe(2) C(86) 111.45(12)
C(60) Fe(2) C(82) 111.80(12)
C(60) Fe(2) C(83) 146.77(13)
C(60) Fe(2) C(84) 167.67(11)
C(60) Fe(2) C(85) 128.01(11)
C(60) Fe(2) C(86) 103.35(11)
C(82) Fe(2) C(83) 40.78(13)
C(82) Fe(2) C(84) 68.11(12)
C(82) Fe(2) C(85) 68.31(12)
C(82) Fe(2) C(86) 41.16(13)
C(83) Fe(2) C(84) 39.96(13)
C(83) Fe(2) C(85) 67.34(13)
C(83) Fe(2) C(86) 68.49(12)
C(84) Fe(2) C(85) 39.81(12)
C(84) Fe(2) C(86) 68.08(11)
C(85) Fe(2) C(86) 40.67(11)
C(1) P(1) C(7) 101.64(13)
C(1) P(1) C(13) 99.99(13)
C(7) P(1) C(13) 103.01(12)
C(26) P(2) C(27) 101.19(12)
C(26) P(2) C(33) 101.98(13)
C(27) P(2) C(33) 103.86(13)
C(44) P(3) C(50) 99.33(12)
C(44) P(3) C(56) 101.84(13)
C(50) P(3) C(56) 101.68(13)
C(69) P(4) C(70) 103.82(13)
C(69) P(4) C(76) 101.98(13)
C(70) P(4) C(76) 101.81(12)
C(18) N(1) C(19) 114.9(2)
C(18) N(1) C(20) 112.3(2)
C(19) N(1) C(20) 110.4(2)
C(61) N(2) C(62) 115.6(2)
C(61) N(2) C(63) 112.2(2)
C(62) N(2) C(63) 110.0(2)
P(1) C(1) C(2) 117.0(2)
P(1) C(1) C(6) 126.0(2)
C(2) C(1) C(6) 117.0(2)
C(1) C(2) C(3) 121.9(2)
C(2) C(3) C(4) 120.2(2)
C(3) C(4) C(5) 119.3(3)
C(4) C(5) C(6) 120.4(2)
C(1) C(6) C(5) 121.2(2)
P(1) C(7) C(8) 124.7(2)
P(1) C(7) C(12) 116.9(2)
C(8) C(7) C(12) 118.4(2)
C(7) C(8) C(9) 120.6(2)
C(8) C(9) C(10) 120.3(3)
C(9) C(10) C(11) 119.6(2)
C(10) C(11) C(12) 119.7(2)
C(7) C(12) C(11) 121.3(2)
Fe(1) C(13) P(1) 122.75(15)
Fe(1) C(13) C(14) 69.30(13)
Fe(1) C(13) C(17) 68.92(14)
P(1) C(13) C(14) 126.8(2)
P(1) C(13) C(17) 125.8(2)
C(14) C(13) C(17) 107.1(2)
Fe(1) C(14) C(13) 69.51(14)
Fe(1) C(14) C(15) 69.95(15)
C(13) C(14) C(15) 108.3(2)
Fe(1) C(15) C(14) 69.46(16)
Fe(1) C(15) C(16) 68.90(17)
C(14) C(15) C(16) 107.9(2)
Fe(1) C(16) C(15) 70.36(17)
Fe(1) C(16) C(17) 69.78(16)
C(15) C(16) C(17) 109.0(2)
Fe(1) C(17) C(13) 69.76(15)
Fe(1) C(17) C(16) 69.46(16)
Fe(1) C(17) C(18) 122.72(19)
C(13) C(17) C(16) 107.7(2)
C(13) C(17) C(18) 126.6(2)
C(16) C(17) C(18) 125.5(2)
N(1) C(18) C(17) 108.7(2)
N(1) C(18) C(21) 115.0(2)
C(17) C(18) C(21) 113.4(2)
C(18) C(21) C(22) 119.4(2)
C(18) C(21) C(26) 122.6(2)
C(22) C(21) C(26) 118.1(2)
C(21) C(22) C(23) 122.0(2)
C(22) C(23) C(24) 119.8(2)
C(23) C(24) C(25) 119.2(2)
C(24) C(25) C(26) 121.4(2)
P(2) C(26) C(21) 121.11(18)
P(2) C(26) C(25) 119.3(2)
C(21) C(26) C(25) 119.6(2)
P(2) C(27) C(28) 116.3(2)
P(2) C(27) C(32) 124.8(2)
C(28) C(27) C(32) 118.9(2)
C(27) C(28) C(29) 120.8(3)
C(28) C(29) C(30) 120.4(3)
C(29) C(30) C(31) 119.4(3)
C(30) C(31) C(32) 120.6(3)
C(27) C(32) C(31) 119.9(2)
P(2) C(33) C(34) 125.5(2)
P(2) C(33) C(38) 116.4(2)
C(34) C(33) C(38) 117.9(2)
C(33) C(34) C(35) 121.2(2)
C(34) C(35) C(36) 120.0(2)
C(35) C(36) C(37) 119.7(3)
C(36) C(37) C(38) 120.9(3)
C(33) C(38) C(37) 120.3(2)
Fe(1) C(39) C(40) 70.01(19)
Fe(1) C(39) C(43) 69.62(19)
C(40) C(39) C(43) 108.3(2)
Fe(1) C(40) C(39) 69.58(19)
Fe(1) C(40) C(41) 69.69(18)
C(39) C(40) C(41) 107.8(2)
Fe(1) C(41) C(40) 69.69(16)
Fe(1) C(41) C(42) 69.29(16)
C(40) C(41) C(42) 107.6(2)
Fe(1) C(42) C(41) 70.47(15)
Fe(1) C(42) C(43) 69.68(15)
C(41) C(42) C(43) 108.3(2)
Fe(1) C(43) C(39) 70.26(18)
Fe(1) C(43) C(42) 69.55(16)
C(39) C(43) C(42) 108.0(2)
P(3) C(44) C(45) 118.37(19)
P(3) C(44) C(49) 124.5(2)
C(45) C(44) C(49) 117.1(2)
C(44) C(45) C(46) 122.0(2)
C(45) C(46) C(47) 119.6(2)
C(46) C(47) C(48) 119.2(2)
C(47) C(48) C(49) 121.6(2)
C(44) C(49) C(48) 120.6(2)
P(3) C(50) C(51) 117.2(2)
P(3) C(50) C(55) 124.2(2)
C(51) C(50) C(55) 118.6(2)
C(50) C(51) C(52) 120.8(2)
C(51) C(52) C(53) 120.0(3)
C(52) C(53) C(54) 119.8(2)
C(53) C(54) C(55) 120.7(2)
C(50) C(55) C(54) 120.1(2)
Fe(2) C(56) P(3) 126.43(15)
Fe(2) C(56) C(57) 69.70(15)
Fe(2) C(56) C(60) 68.82(15)
P(3) C(56) C(57) 127.6(2)
P(3) C(56) C(60) 125.16(19)
C(57) C(56) C(60) 107.3(2)
Fe(2) C(57) C(56) 69.18(14)
Fe(2) C(57) C(58) 70.12(15)
C(56) C(57) C(58) 108.8(2)
Fe(2) C(58) C(57) 69.15(15)
Fe(2) C(58) C(59) 68.92(16)
C(57) C(58) C(59) 107.2(2)
Fe(2) C(59) C(58) 70.20(17)
Fe(2) C(59) C(60) 69.10(17)
C(58) C(59) C(60) 109.1(2)
Fe(2) C(60) C(56) 69.52(16)
Fe(2) C(60) C(59) 70.02(17)
Fe(2) C(60) C(61) 121.39(19)
C(56) C(60) C(59) 107.6(2)
C(56) C(60) C(61) 126.0(2)
C(59) C(60) C(61) 126.2(2)
N(2) C(61) C(60) 109.9(2)
N(2) C(61) C(64) 115.6(2)
C(60) C(61) C(64) 113.5(2)
C(61) C(64) C(65) 119.5(2)
C(61) C(64) C(69) 122.3(2)
C(65) C(64) C(69) 118.2(2)
C(64) C(65) C(66) 121.8(2)
C(65) C(66) C(67) 120.0(3)
C(66) C(67) C(68) 119.3(3)
C(67) C(68) C(69) 121.7(2)
P(4) C(69) C(64) 121.1(2)
P(4) C(69) C(68) 119.7(2)
C(64) C(69) C(68) 118.9(2)
P(4) C(70) C(71) 126.1(2)
P(4) C(70) C(75) 115.4(2)
C(71) C(70) C(75) 118.4(2)
C(70) C(71) C(72) 120.6(2)
C(71) C(72) C(73) 120.1(3)
C(72) C(73) C(74) 120.1(2)
C(73) C(74) C(75) 119.8(2)
C(70) C(75) C(74) 121.0(2)
P(4) C(76) C(77) 124.7(2)
P(4) C(76) C(81) 117.0(2)
C(77) C(76) C(81) 118.3(2)
C(76) C(77) C(78) 121.5(2)
C(77) C(78) C(79) 119.6(3)
C(78) C(79) C(80) 119.5(3)
C(79) C(80) C(81) 120.4(3)
C(76) C(81) C(80) 120.7(2)
Fe(2) C(82) C(83) 70.54(18)
Fe(2) C(82) C(86) 69.89(17)
C(83) C(82) C(86) 107.7(2)
Fe(2) C(83) C(82) 68.68(19)
Fe(2) C(83) C(84) 70.73(19)
C(82) C(83) C(84) 108.4(2)
Fe(2) C(84) C(83) 69.30(18)
Fe(2) C(84) C(85) 69.42(17)
C(83) C(84) C(85) 108.0(2)
Fe(2) C(85) C(84) 70.77(16)
Fe(2) C(85) C(86) 69.16(15)
C(84) C(85) C(86) 109.0(2)
Fe(2) C(86) C(82) 68.96(16)
Fe(2) C(86) C(85) 70.16(14)
C(82) C(86) C(85) 106.9(2)
C(1) C(2) H(1) 119.0
C(3) C(2) H(1) 119.0
C(2) C(3) H(2) 119.9
C(4) C(3) H(2) 119.9
C(3) C(4) H(3) 120.4
C(5) C(4) H(3) 120.4
C(4) C(5) H(4) 119.8
C(6) C(5) H(4) 119.8
C(1) C(6) H(5) 119.4
C(5) C(6) H(5) 119.4
C(7) C(8) H(6) 119.7
C(9) C(8) H(6) 119.7
C(8) C(9) H(7) 119.9
C(10) C(9) H(7) 119.9
C(9) C(10) H(8) 120.2
C(11) C(10) H(8) 120.2
C(10) C(11) H(9) 120.2
C(12) C(11) H(9) 120.2
C(7) C(12) H(10) 119.3
C(11) C(12) H(10) 119.3
Fe(1) C(14) H(11) 126.3
C(13) C(14) H(11) 125.9
C(15) C(14) H(11) 125.9
Fe(1) C(15) H(12) 127.1
C(14) C(15) H(12) 126.1
C(16) C(15) H(12) 126.1
Fe(1) C(16) H(13) 125.9
C(15) C(16) H(13) 125.5
C(17) C(16) H(13) 125.5
N(1) C(18) H(14) 106.4
C(17) C(18) H(14) 106.4
C(21) C(18) H(14) 106.4
N(1) C(19) H(15) 109.5
N(1) C(19) H(16) 109.5
N(1) C(19) H(17) 109.5
H(15) C(19) H(16) 109.5
H(15) C(19) H(17) 109.5
H(16) C(19) H(17) 109.5
N(1) C(20) H(18) 109.5
N(1) C(20) H(19) 109.5
N(1) C(20) H(20) 109.5
H(18) C(20) H(19) 109.5
H(18) C(20) H(20) 109.5
H(19) C(20) H(20) 109.5
C(21) C(22) H(21) 119.0
C(23) C(22) H(21) 119.0
C(22) C(23) H(22) 120.1
C(24) C(23) H(22) 120.1
C(23) C(24) H(23) 120.4
C(25) C(24) H(23) 120.4
C(24) C(25) H(24) 119.3
C(26) C(25) H(24) 119.3
C(27) C(28) H(25) 119.6
C(29) C(28) H(25) 119.6
C(28) C(29) H(26) 119.8
C(30) C(29) H(26) 119.8
C(29) C(30) H(27) 120.3
C(31) C(30) H(27) 120.3
C(30) C(31) H(28) 119.7
C(32) C(31) H(28) 119.7
C(27) C(32) H(29) 120.1
C(31) C(32) H(29) 120.1
C(33) C(34) H(30) 119.4
C(35) C(34) H(30) 119.4
C(34) C(35) H(31) 120.0
C(36) C(35) H(31) 120.0
C(35) C(36) H(32) 120.2
C(37) C(36) H(32) 120.2
C(36) C(37) H(33) 119.6
C(38) C(37) H(33) 119.6
C(33) C(38) H(34) 119.8
C(37) C(38) H(34) 119.8
Fe(1) C(39) H(35) 126.1
C(40) C(39) H(35) 125.9
C(43) C(39) H(35) 125.9
Fe(1) C(40) H(36) 126.2
C(39) C(40) H(36) 126.1
C(41) C(40) H(36) 126.1
Fe(1) C(41) H(37) 126.4
C(40) C(41) H(37) 126.2
C(42) C(41) H(37) 126.2
Fe(1) C(42) H(38) 125.6
C(41) C(42) H(38) 125.9
C(43) C(42) H(38) 125.9
Fe(1) C(43) H(39) 125.8
C(39) C(43) H(39) 126.0
C(42) C(43) H(39) 126.0
C(44) C(45) H(40) 119.0
C(46) C(45) H(40) 119.0
C(45) C(46) H(41) 120.2
C(47) C(46) H(41) 120.2
C(46) C(47) H(42) 120.4
C(48) C(47) H(42) 120.4
C(47) C(48) H(43) 119.2
C(49) C(48) H(43) 119.2
C(44) C(49) H(44) 119.7
C(48) C(49) H(44) 119.7
C(50) C(51) H(45) 119.6
C(52) C(51) H(45) 119.6
C(51) C(52) H(46) 120.0
C(53) C(52) H(46) 120.0
C(52) C(53) H(47) 120.1
C(54) C(53) H(47) 120.1
C(53) C(54) H(48) 119.7
C(55) C(54) H(48) 119.7
C(50) C(55) H(49) 119.9
C(54) C(55) H(49) 119.9
Fe(2) C(57) H(50) 126.7
C(56) C(57) H(50) 125.6
C(58) C(57) H(50) 125.6
Fe(2) C(58) H(51) 127.1
C(57) C(58) H(51) 126.4
C(59) C(58) H(51) 126.4
Fe(2) C(59) H(52) 126.9
C(58) C(59) H(52) 125.4
C(60) C(59) H(52) 125.4
N(2) C(61) H(53) 105.6
C(60) C(61) H(53) 105.6
C(64) C(61) H(53) 105.6
N(2) C(62) H(54) 109.5
N(2) C(62) H(55) 109.5
N(2) C(62) H(56) 109.5
H(54) C(62) H(55) 109.5
H(54) C(62) H(56) 109.5
H(55) C(62) H(56) 109.5
N(2) C(63) H(57) 109.5
N(2) C(63) H(58) 109.5
N(2) C(63) H(59) 109.5
H(57) C(63) H(58) 109.5
H(57) C(63) H(59) 109.5
H(58) C(63) H(59) 109.5
C(64) C(65) H(60) 119.1
C(66) C(65) H(60) 119.1
C(65) C(66) H(61) 120.0
C(67) C(66) H(61) 120.0
C(66) C(67) H(62) 120.4
C(68) C(67) H(62) 120.4
C(67) C(68) H(63) 119.1
C(69) C(68) H(63) 119.1
C(70) C(71) H(64) 119.7
C(72) C(71) H(64) 119.7
C(71) C(72) H(65) 120.0
C(73) C(72) H(65) 120.0
C(72) C(73) H(66) 120.0
C(74) C(73) H(66) 120.0
C(73) C(74) H(67) 120.1
C(75) C(74) H(67) 120.1
C(70) C(75) H(68) 119.5
C(74) C(75) H(68) 119.5
C(76) C(77) H(69) 119.3
C(78) C(77) H(69) 119.3
C(77) C(78) H(70) 120.2
C(79) C(78) H(70) 120.2
C(78) C(79) H(71) 120.2
C(80) C(79) H(71) 120.2
C(79) C(80) H(72) 119.8
C(81) C(80) H(72) 119.8
C(76) C(81) H(73) 119.6
C(80) C(81) H(73) 119.6
Fe(2) C(82) H(74) 125.0
C(83) C(82) H(74) 126.1
C(86) C(82) H(74) 126.1
Fe(2) C(83) H(75) 126.3
C(82) C(83) H(75) 125.8
C(84) C(83) H(75) 125.8
Fe(2) C(84) H(76) 126.9
C(83) C(84) H(76) 126.0
C(85) C(84) H(76) 126.0
Fe(2) C(85) H(77) 126.1
C(84) C(85) H(77) 125.5
C(86) C(85) H(77) 125.5
Fe(2) C(86) H(78) 125.9
C(82) C(86) H(78) 126.6
C(85) C(86) H(78) 126.6

loop_
_geom_bond_atom_site_label_1
_geom_bond_atom_site_label_2
_geom_bond_distance
Fe(1) C(13) 2.049(2)
Fe(1) C(14) 2.046(2)
Fe(1) C(15) 2.053(3)
Fe(1) C(16) 2.033(3)
Fe(1) C(17) 2.038(2)
Fe(1) C(39) 2.046(3)
Fe(1) C(40) 2.052(3)
Fe(1) C(41) 2.052(2)
Fe(1) C(42) 2.036(2)
Fe(1) C(43) 2.038(3)
Fe(2) C(56) 2.038(2)
Fe(2) C(57) 2.045(2)
Fe(2) C(58) 2.058(2)
Fe(2) C(59) 2.041(3)
Fe(2) C(60) 2.028(3)
Fe(2) C(82) 2.024(3)
Fe(2) C(83) 2.048(3)
Fe(2) C(84) 2.067(3)
Fe(2) C(85) 2.049(2)
Fe(2) C(86) 2.036(2)
P(1) C(1) 1.835(3)
P(1) C(7) 1.835(2)
P(1) C(13) 1.820(2)
P(2) C(26) 1.850(2)
P(2) C(27) 1.842(3)
P(2) C(33) 1.838(3)
P(3) C(44) 1.830(2)
P(3) C(50) 1.844(2)
P(3) C(56) 1.817(3)
P(4) C(69) 1.845(2)
P(4) C(70) 1.836(2)
P(4) C(76) 1.838(3)
N(1) C(18) 1.482(3)
N(1) C(19) 1.454(4)
N(1) C(20) 1.460(4)
N(2) C(61) 1.483(3)
N(2) C(62) 1.455(4)
N(2) C(63) 1.460(3)
C(1) C(2) 1.395(4)
C(1) C(6) 1.404(4)
C(2) C(3) 1.381(4)
C(3) C(4) 1.376(4)
C(4) C(5) 1.392(4)
C(5) C(6) 1.381(4)
C(7) C(8) 1.394(4)
C(7) C(12) 1.387(3)
C(8) C(9) 1.386(4)
C(9) C(10) 1.387(4)
C(10) C(11) 1.389(4)
C(11) C(12) 1.387(4)
C(13) C(14) 1.441(3)
C(13) C(17) 1.442(4)
C(14) C(15) 1.422(4)
C(15) C(16) 1.422(4)
C(16) C(17) 1.418(3)
C(17) C(18) 1.524(4)
C(18) C(21) 1.529(3)
C(21) C(22) 1.392(3)
C(21) C(26) 1.401(3)
C(22) C(23) 1.387(3)
C(23) C(24) 1.385(4)
C(24) C(25) 1.382(4)
C(25) C(26) 1.400(3)
C(27) C(28) 1.381(4)
C(27) C(32) 1.399(4)
C(28) C(29) 1.387(5)
C(29) C(30) 1.380(5)
C(30) C(31) 1.381(4)
C(31) C(32) 1.392(4)
C(33) C(34) 1.393(4)
C(33) C(38) 1.409(4)
C(34) C(35) 1.379(4)
C(35) C(36) 1.397(4)
C(36) C(37) 1.365(4)
C(37) C(38) 1.386(4)
C(39) C(40) 1.415(4)
C(39) C(43) 1.401(4)
C(40) C(41) 1.424(4)
C(41) C(42) 1.406(4)
C(42) C(43) 1.419(4)
C(44) C(45) 1.394(4)
C(44) C(49) 1.411(3)
C(45) C(46) 1.389(4)
C(46) C(47) 1.384(4)
C(47) C(48) 1.379(4)
C(48) C(49) 1.371(4)
C(50) C(51) 1.391(4)
C(50) C(55) 1.391(4)
C(51) C(52) 1.388(4)
C(52) C(53) 1.381(4)
C(53) C(54) 1.373(4)
C(54) C(55) 1.393(4)
C(56) C(57) 1.434(3)
C(56) C(60) 1.446(4)
C(57) C(58) 1.428(4)
C(58) C(59) 1.431(3)
C(59) C(60) 1.421(4)
C(60) C(61) 1.526(3)
C(61) C(64) 1.532(4)
C(64) C(65) 1.396(4)
C(64) C(69) 1.405(3)
C(65) C(66) 1.388(4)
C(66) C(67) 1.375(4)
C(67) C(68) 1.380(4)
C(68) C(69) 1.405(4)
C(70) C(71) 1.386(4)
C(70) C(75) 1.399(3)
C(71) C(72) 1.390(4)
C(72) C(73) 1.385(4)
C(73) C(74) 1.376(4)
C(74) C(75) 1.386(4)
C(76) C(77) 1.391(4)
C(76) C(81) 1.379(4)
C(77) C(78) 1.385(5)
C(78) C(79) 1.388(4)
C(79) C(80) 1.378(4)
C(80) C(81) 1.394(4)
C(82) C(83) 1.419(4)
C(82) C(86) 1.427(4)
C(83) C(84) 1.406(4)
C(84) C(85) 1.402(4)
C(85) C(86) 1.420(4)
C(2) H(1) 0.950
C(3) H(2) 0.950
C(4) H(3) 0.950
C(5) H(4) 0.950
C(6) H(5) 0.950
C(8) H(6) 0.950
C(9) H(7) 0.950
C(10) H(8) 0.950
C(11) H(9) 0.950
C(12) H(10) 0.950
C(14) H(11) 0.950
C(15) H(12) 0.950
C(16) H(13) 0.950
C(18) H(14) 0.950
C(19) H(15) 0.950
C(19) H(16) 0.950
C(19) H(17) 0.950
C(20) H(18) 0.950
C(20) H(19) 0.950
C(20) H(20) 0.950
C(22) H(21) 0.950
C(23) H(22) 0.950
C(24) H(23) 0.950
C(25) H(24) 0.950
C(28) H(25) 0.950
C(29) H(26) 0.950
C(30) H(27) 0.950
C(31) H(28) 0.950
C(32) H(29) 0.950
C(34) H(30) 0.950
C(35) H(31) 0.950
C(36) H(32) 0.950
C(37) H(33) 0.950
C(38) H(34) 0.950
C(39) H(35) 0.950
C(40) H(36) 0.950
C(41) H(37) 0.950
C(42) H(38) 0.950
C(43) H(39) 0.950
C(45) H(40) 0.950
C(46) H(41) 0.950
C(47) H(42) 0.950
C(48) H(43) 0.950
C(49) H(44) 0.950
C(51) H(45) 0.950
C(52) H(46) 0.950
C(53) H(47) 0.950
C(54) H(48) 0.950
C(55) H(49) 0.950
C(57) H(50) 0.950
C(58) H(51) 0.950
C(59) H(52) 0.950
C(61) H(53) 0.950
C(62) H(54) 0.950
C(62) H(55) 0.950
C(62) H(56) 0.950
C(63) H(57) 0.950
C(63) H(58) 0.950
C(63) H(59) 0.950
C(65) H(60) 0.950
C(66) H(61) 0.950
C(67) H(62) 0.950
C(68) H(63) 0.950
C(71) H(64) 0.950
C(72) H(65) 0.950
C(73) H(66) 0.950
C(74) H(67) 0.950
C(75) H(68) 0.950
C(77) H(69) 0.950
C(78) H(70) 0.950
C(79) H(71) 0.950
C(80) H(72) 0.950
C(81) H(73) 0.950
C(82) H(74) 0.950
C(83) H(75) 0.950
C(84) H(76) 0.950
C(85) H(77) 0.950
C(86) H(78) 0.950

loop_
_geom_contact_atom_site_label_1
_geom_contact_atom_site_label_2
_geom_contact_distance
_geom_contact_site_symmetry_2
C(3) C(82) 3.363(4) .
C(12) C(46) 3.561(4) .
C(15) C(35) 3.573(4) 45501
C(35) C(15) 3.573(4) 65501
C(41) C(86) 3.523(3) 54602
C(42) C(86) 3.405(3) 54602
C(46) C(12) 3.561(4) .
C(46) C(67) 3.579(4) 54702
C(47) C(79) 3.555(4) 65501
C(67) C(46) 3.579(4) 55702
C(73) C(85) 3.537(4) 45501
C(79) C(47) 3.555(4) 45501
C(82) C(3) 3.363(4) .
C(85) C(73) 3.537(4) 65501
C(86) C(41) 3.523(3) 55602
C(86) C(42) 3.405(3) 55602
P(1) H(41) 3.567 .
P(2) H(67) 3.138 54602
P(4) H(3) 3.392 .
N(2) H(17) 3.294 56501
N(2) H(21) 3.473 56501
C(1) H(40) 3.589 .
C(1) H(41) 3.028 .
C(2) H(28) 3.594 45501
C(2) H(32) 3.053 65602
C(2) H(40) 3.549 .
C(3) H(28) 3.292 45501
C(3) H(32) 3.302 65602
C(3) H(33) 3.528 65602
C(3) H(38) 3.449 55602
C(3) H(40) 3.277 .
C(3) H(74) 2.757 .
C(4) H(27) 2.986 45501
C(4) H(28) 3.010 45501
C(4) H(40) 2.960 .
C(4) H(73) 3.368 .
C(4) H(74) 2.954 .
C(5) H(27) 3.263 45501
C(5) H(28) 3.060 45501
C(5) H(40) 2.932 .
C(5) H(47) 3.523 54702
C(5) H(61) 3.249 54702
C(5) H(73) 3.339 .
C(6) H(28) 3.372 45501
C(6) H(40) 3.254 .
C(6) H(41) 3.065 .
C(6) H(47) 3.484 54702
C(7) H(41) 3.074 .
C(8) H(46) 3.536 54702
C(8) H(55) 3.140 54501
C(8) H(62) 3.596 54702
C(9) H(56) 3.519 54501
C(9) H(62) 3.383 54702
C(9) H(63) 3.340 54702
C(10) H(43) 3.517 64702
C(10) H(44) 3.422 64702
C(10) H(50) 3.308 64702
C(10) H(62) 3.457 54702
C(10) H(63) 3.118 54702
C(11) H(41) 3.402 .
C(11) H(42) 2.930 .
C(11) H(44) 3.123 64702
C(11) H(50) 3.305 64702
C(12) H(41) 2.804 .
C(12) H(42) 3.250 .
C(13) H(55) 3.497 54501
C(14) H(28) 3.382 45501
C(14) H(29) 3.279 45501
C(14) H(46) 3.219 54702
C(14) H(47) 3.324 54702
C(14) H(55) 3.574 54501
C(15) H(29) 3.098 45501
C(15) H(55) 3.484 54501
C(15) H(58) 3.239 54501
C(16) H(55) 3.358 54501
C(16) H(58) 3.298 54501
C(17) H(55) 3.365 54501
C(19) H(66) 3.506 64501
C(19) H(77) 2.887 54501
C(20) H(66) 3.579 64501
C(22) H(52) 2.876 54501
C(22) H(55) 3.119 54501
C(22) H(65) 3.427 64501
C(23) H(43) 3.134 64702
C(23) H(52) 2.917 54501
C(23) H(65) 3.056 64501
C(24) H(43) 3.385 64702
C(24) H(44) 3.298 64702
C(24) H(65) 3.071 64501
C(25) H(47) 3.588 64702
C(25) H(65) 3.450 64501
C(27) H(47) 3.563 64702
C(29) H(48) 3.464 64702
C(30) H(3) 3.439 65501
C(30) H(18) 3.460 65602
C(30) H(19) 3.406 65602
C(30) H(47) 3.327 64702
C(30) H(48) 3.378 64702
C(31) H(11) 3.192 65501
C(31) H(19) 3.390 65602
C(31) H(36) 3.407 65501
C(31) H(47) 2.847 64702
C(32) H(11) 3.342 65501
C(32) H(12) 3.443 65501
C(32) H(37) 3.152 65501
C(32) H(47) 2.969 64702
C(33) H(12) 3.264 65501
C(34) H(12) 2.870 65501
C(34) H(65) 3.599 64501
C(34) H(66) 3.441 64501
C(35) H(12) 2.788 65501
C(35) H(35) 3.488 64602
C(35) H(58) 3.406 64501
C(35) H(66) 3.529 64501
C(36) H(1) 3.038 64602
C(36) H(2) 3.484 64602
C(36) H(12) 3.094 65501
C(36) H(13) 3.363 65501
C(36) H(35) 3.276 64602
C(36) H(38) 3.448 65501
C(37) H(1) 3.487 64602
C(37) H(2) 3.497 64602
C(37) H(12) 3.457 65501
C(37) H(37) 3.167 65501
C(37) H(38) 3.077 65501
C(38) H(12) 3.545 65501
C(38) H(37) 3.063 65501
C(38) H(67) 3.591 54602
C(39) H(31) 3.513 65602
C(39) H(32) 3.210 65602
C(40) H(16) 3.191 55602
C(40) H(28) 3.258 45501
C(40) H(32) 3.421 65602
C(41) H(16) 3.096 55602
C(41) H(29) 3.117 45501
C(41) H(33) 3.525 45501
C(41) H(78) 3.021 54602
C(42) H(2) 3.428 54602
C(42) H(33) 3.308 45501
C(42) H(78) 2.897 54602
C(43) H(67) 3.521 54602
C(43) H(68) 3.155 54602
C(44) H(70) 3.583 65501
C(45) H(61) 3.534 54702
C(45) H(62) 3.321 54702
C(45) H(70) 3.462 65501
C(46) H(10) 3.520 .
C(46) H(62) 2.757 54702
C(46) H(70) 3.211 65501
C(47) H(9) 3.561 .
C(47) H(62) 3.013 54702
C(47) H(70) 3.057 65501
C(47) H(71) 2.869 65501
C(48) H(8) 3.465 65702
C(48) H(22) 3.285 65702
C(48) H(23) 3.324 65702
C(48) H(70) 3.170 65501
C(48) H(71) 3.152 65501
C(49) H(8) 3.435 65702
C(49) H(9) 3.405 65702
C(49) H(23) 3.121 65702
C(49) H(70) 3.422 65501
C(52) H(5) 3.372 55702
C(52) H(6) 3.201 55702
C(52) H(11) 3.336 55702
C(52) H(23) 3.552 65702
C(52) H(24) 3.494 65702
C(52) H(54) 3.295 54702
C(53) H(4) 3.377 55702
C(53) H(5) 3.260 55702
C(53) H(11) 3.145 55702
C(53) H(24) 3.002 65702
C(54) H(4) 3.310 55702
C(54) H(9) 3.482 65702
C(54) H(71) 3.501 55702
C(54) H(72) 3.317 55702
C(55) H(9) 3.145 65702
C(55) H(71) 3.528 55702
C(55) H(72) 3.357 55702
C(57) H(8) 3.595 65702
C(57) H(9) 3.275 65702
C(58) H(22) 3.335 56501
C(58) H(43) 3.563 65702
C(59) H(21) 3.326 56501
C(59) H(22) 3.049 56501
C(62) H(6) 3.153 56501
C(62) H(21) 3.029 56501
C(62) H(46) 3.196 55702
C(63) H(31) 3.279 46501
C(65) H(72) 2.921 55702
C(66) H(4) 3.439 55702
C(66) H(72) 2.905 55702
C(67) H(5) 3.579 55702
C(70) H(76) 3.351 45501
C(71) H(51) 3.241 45501
C(71) H(76) 3.399 45501
C(72) H(30) 3.066 46501
C(72) H(31) 3.480 46501
C(72) H(51) 3.331 45501
C(72) H(76) 3.319 45501
C(72) H(77) 3.241 45501
C(73) H(15) 3.298 46501
C(73) H(30) 3.259 46501
C(73) H(31) 3.135 46501
C(73) H(76) 3.184 45501
C(73) H(77) 2.892 45501
C(74) H(31) 3.418 46501
C(74) H(34) 3.370 55602
C(74) H(39) 3.176 55602
C(74) H(76) 3.106 45501
C(75) H(39) 2.981 55602
C(75) H(76) 3.186 45501
C(76) H(3) 3.386 .
C(77) H(8) 3.191 55702
C(77) H(76) 3.044 45501
C(78) H(8) 2.881 55702
C(78) H(50) 3.513 45501
C(78) H(75) 3.284 45501
C(79) H(7) 3.529 55702
C(79) H(8) 3.187 55702
C(79) H(42) 3.408 45501
C(79) H(48) 3.117 54702
C(79) H(49) 3.570 54702
C(80) H(4) 3.063 .
C(80) H(7) 3.241 55702
C(80) H(48) 3.197 54702
C(80) H(60) 3.187 54702
C(80) H(61) 3.122 54702
C(81) H(3) 3.144 .
C(81) H(4) 3.056 .
C(81) H(7) 3.478 55702
C(81) H(61) 3.476 54702
C(82) H(2) 3.013 .
C(82) H(33) 2.875 65602
C(82) H(38) 3.407 55602
C(83) H(33) 2.931 65602
C(83) H(69) 3.525 65501
C(83) H(70) 3.188 65501
C(84) H(33) 3.036 65602
C(84) H(34) 3.203 65602
C(84) H(69) 2.969 65501
C(85) H(15) 3.174 56501
C(85) H(16) 3.541 56501
C(85) H(33) 3.036 65602
C(85) H(34) 3.008 65602
C(85) H(37) 3.482 55602
C(85) H(66) 3.485 65501
C(86) H(33) 2.940 65602
C(86) H(37) 3.326 55602
C(86) H(38) 3.097 55602
H(1) C(36) 3.038 65602
H(1) C(37) 3.487 65602
H(1) H(32) 2.328 65602
H(1) H(33) 3.209 65602
H(2) C(36) 3.484 65602
H(2) C(37) 3.497 65602
H(2) C(42) 3.428 55602
H(2) C(82) 3.013 .
H(2) H(32) 2.844 65602
H(2) H(33) 2.867 65602
H(2) H(38) 2.505 55602
H(2) H(74) 2.542 .
H(3) P(4) 3.392 .
H(3) C(30) 3.439 45501
H(3) C(76) 3.386 .
H(3) C(81) 3.144 .
H(3) H(27) 2.627 45501
H(3) H(28) 3.339 45501
H(3) H(40) 3.320 .
H(3) H(68) 3.563 .
H(3) H(73) 2.895 .
H(3) H(74) 2.896 .
H(4) C(53) 3.377 54702
H(4) C(54) 3.310 54702
H(4) C(66) 3.439 54702
H(4) C(80) 3.063 .
H(4) C(81) 3.056 .
H(4) H(27) 3.139 45501
H(4) H(28) 3.426 45501
H(4) H(40) 3.265 .
H(4) H(47) 3.283 54702
H(4) H(48) 3.162 54702
H(4) H(61) 2.623 54702
H(4) H(72) 2.831 .
H(4) H(73) 2.824 .
H(5) C(52) 3.372 54702
H(5) C(53) 3.260 54702
H(5) C(67) 3.579 54702
H(5) H(41) 3.177 .
H(5) H(46) 3.398 54702
H(5) H(47) 3.210 54702
H(5) H(61) 3.360 54702
H(5) H(62) 3.076 54702
H(6) C(52) 3.201 54702
H(6) C(62) 3.153 54501
H(6) H(46) 2.662 54702
H(6) H(54) 3.189 54501
H(6) H(55) 2.586 54501
H(6) H(56) 3.197 54501
H(7) C(79) 3.529 54702
H(7) C(80) 3.241 54702
H(7) C(81) 3.478 54702
H(7) H(45) 3.270 54702
H(7) H(55) 3.520 54501
H(7) H(56) 3.039 54501
H(7) H(63) 3.242 54702
H(7) H(72) 3.408 54702
H(8) C(48) 3.465 64702
H(8) C(49) 3.435 64702
H(8) C(57) 3.595 64702
H(8) C(77) 3.191 54702
H(8) C(78) 2.881 54702
H(8) C(79) 3.187 54702
H(8) H(43) 3.258 64702
H(8) H(44) 3.198 64702
H(8) H(50) 2.691 64702
H(8) H(63) 2.844 54702
H(8) H(69) 3.508 54702
H(8) H(70) 3.045 54702
H(8) H(71) 3.520 54702
H(9) C(47) 3.561 .
H(9) C(49) 3.405 64702
H(9) C(54) 3.482 64702
H(9) C(55) 3.145 64702
H(9) C(57) 3.275 64702
H(9) H(42) 2.681 .
H(9) H(44) 2.626 64702
H(9) H(48) 3.471 64702
H(9) H(49) 2.890 64702
H(9) H(50) 2.684 64702
H(10) C(46) 3.520 .
H(10) H(41) 2.783 .
H(10) H(42) 3.241 .
H(10) H(48) 3.411 64702
H(11) C(31) 3.192 45501
H(11) C(32) 3.342 45501
H(11) C(52) 3.336 54702
H(11) C(53) 3.145 54702
H(11) H(28) 2.691 45501
H(11) H(29) 2.972 45501
H(11) H(46) 2.896 54702
H(11) H(47) 2.511 54702
H(12) C(32) 3.443 45501
H(12) C(33) 3.264 45501
H(12) C(34) 2.870 45501
H(12) C(35) 2.788 45501
H(12) C(36) 3.094 45501
H(12) C(37) 3.457 45501
H(12) C(38) 3.545 45501
H(12) H(29) 2.613 45501
H(12) H(30) 3.234 45501
H(12) H(31) 3.126 45501
H(12) H(32) 3.557 45501
H(12) H(58) 3.078 54501
H(13) C(36) 3.363 45501
H(13) H(32) 3.099 45501
H(13) H(57) 3.458 54501
H(13) H(58) 3.189 54501
H(14) H(67) 3.496 54602
H(15) C(73) 3.298 64501
H(15) C(85) 3.174 54501
H(15) H(65) 3.227 64501
H(15) H(66) 2.574 64501
H(15) H(77) 2.289 54501
H(16) C(40) 3.191 54602
H(16) C(41) 3.096 54602
H(16) C(85) 3.541 54501
H(16) H(36) 3.010 54602
H(16) H(37) 2.824 54602
H(16) H(57) 3.429 54501
H(16) H(77) 2.889 54501
H(16) H(78) 3.236 54501
H(17) N(2) 3.294 54501
H(17) H(52) 2.989 54501
H(17) H(55) 3.031 54501
H(17) H(57) 3.354 54501
H(17) H(77) 3.049 54501
H(17) H(78) 3.488 54501
H(18) C(30) 3.460 64602
H(18) H(27) 3.359 64602
H(18) H(67) 3.477 54602
H(18) H(68) 3.221 54602
H(19) C(30) 3.406 64602
H(19) C(31) 3.390 64602
H(19) H(66) 3.010 64501
H(20) H(66) 3.375 64501
H(21) N(2) 3.473 54501
H(21) C(59) 3.326 54501
H(21) C(62) 3.029 54501
H(21) H(52) 2.378 54501
H(21) H(55) 2.211 54501
H(21) H(56) 3.271 54501
H(22) C(48) 3.285 64702
H(22) C(58) 3.335 54501
H(22) C(59) 3.049 54501
H(22) H(43) 2.383 64702
H(22) H(44) 3.557 64702
H(22) H(51) 3.066 54501
H(22) H(52) 2.461 54501
H(22) H(65) 3.340 64501
H(23) C(48) 3.324 64702
H(23) C(49) 3.121 64702
H(23) C(52) 3.552 64702
H(23) H(43) 2.909 64702
H(23) H(44) 2.516 64702
H(23) H(65) 3.364 64501
H(24) C(52) 3.494 64702
H(24) C(53) 3.002 64702
H(24) H(46) 3.570 64702
H(24) H(47) 2.712 64702
H(26) H(75) 3.596 .
H(27) C(4) 2.986 65501
H(27) C(5) 3.263 65501
H(27) H(3) 2.627 65501
H(27) H(4) 3.139 65501
H(27) H(18) 3.359 65602
H(27) H(48) 3.504 64702
H(28) C(2) 3.594 65501
H(28) C(3) 3.292 65501
H(28) C(4) 3.010 65501
H(28) C(5) 3.060 65501
H(28) C(6) 3.372 65501
H(28) C(14) 3.382 65501
H(28) C(40) 3.258 65501
H(28) H(3) 3.339 65501
H(28) H(4) 3.426 65501
H(28) H(11) 2.691 65501
H(28) H(36) 2.629 65501
H(28) H(37) 3.405 65501
H(28) H(47) 3.020 64702
H(29) C(14) 3.279 65501
H(29) C(15) 3.098 65501
H(29) C(41) 3.117 65501
H(29) H(11) 2.972 65501
H(29) H(12) 2.613 65501
H(29) H(37) 2.497 65501
H(29) H(47) 3.196 64702
H(30) C(72) 3.066 64501
H(30) C(73) 3.259 64501
H(30) H(12) 3.234 65501
H(30) H(65) 2.747 64501
H(30) H(66) 3.085 64501
H(31) C(39) 3.513 64602
H(31) C(63) 3.279 64501
H(31) C(72) 3.480 64501
H(31) C(73) 3.135 64501
H(31) C(74) 3.418 64501
H(31) H(12) 3.126 65501
H(31) H(35) 3.058 64602
H(31) H(57) 3.157 64501
H(31) H(58) 2.796 64501
H(31) H(59) 3.367 64501
H(31) H(66) 3.242 64501
H(32) C(2) 3.053 64602
H(32) C(3) 3.302 64602
H(32) C(39) 3.210 64602
H(32) C(40) 3.421 64602
H(32) H(1) 2.328 64602
H(32) H(2) 2.844 64602
H(32) H(12) 3.557 65501
H(32) H(13) 3.099 65501
H(32) H(35) 2.650 64602
H(32) H(36) 3.091 64602
H(32) H(38) 3.321 65501
H(33) C(3) 3.528 64602
H(33) C(41) 3.525 65501
H(33) C(42) 3.308 65501
H(33) C(82) 2.875 64602
H(33) C(83) 2.931 64602
H(33) C(84) 3.036 64602
H(33) C(85) 3.036 64602
H(33) C(86) 2.940 64602
H(33) H(1) 3.209 64602
H(33) H(2) 2.867 64602
H(33) H(37) 3.106 65501
H(33) H(38) 2.638 65501
H(33) H(74) 3.326 64602
H(33) H(75) 3.407 64602
H(33) H(76) 3.571 64602
H(33) H(77) 3.572 64602
H(33) H(78) 3.422 64602
H(34) C(74) 3.370 54602
H(34) C(84) 3.203 64602
H(34) C(85) 3.008 64602
H(34) H(37) 2.939 65501
H(34) H(66) 3.460 54602
H(34) H(67) 2.898 54602
H(34) H(76) 3.281 64602
H(34) H(77) 2.929 64602
H(35) C(35) 3.488 65602
H(35) C(36) 3.276 65602
H(35) H(31) 3.058 65602
H(35) H(32) 2.650 65602
H(35) H(67) 3.482 54602
H(36) C(31) 3.407 45501
H(36) H(16) 3.010 55602
H(36) H(28) 2.629 45501
H(36) H(32) 3.091 65602
H(37) C(32) 3.152 45501
H(37) C(37) 3.167 45501
H(37) C(38) 3.063 45501
H(37) C(85) 3.482 54602
H(37) C(86) 3.326 54602
H(37) H(16) 2.824 55602
H(37) H(28) 3.405 45501
H(37) H(29) 2.497 45501
H(37) H(33) 3.106 45501
H(37) H(34) 2.939 45501
H(37) H(77) 3.325 54602
H(37) H(78) 3.033 54602
H(38) C(3) 3.449 54602
H(38) C(36) 3.448 45501
H(38) C(37) 3.077 45501
H(38) C(82) 3.407 54602
H(38) C(86) 3.097 54602
H(38) H(2) 2.505 54602
H(38) H(32) 3.321 45501
H(38) H(33) 2.638 45501
H(38) H(74) 3.392 54602
H(38) H(78) 2.809 54602
H(39) C(74) 3.176 54602
H(39) C(75) 2.981 54602
H(39) H(67) 2.824 54602
H(39) H(68) 2.433 54602
H(40) C(1) 3.589 .
H(40) C(2) 3.549 .
H(40) C(3) 3.277 .
H(40) C(4) 2.960 .
H(40) C(5) 2.932 .
H(40) C(6) 3.254 .
H(40) H(3) 3.320 .
H(40) H(4) 3.265 .
H(40) H(61) 3.485 54702
H(41) P(1) 3.567 .
H(41) C(1) 3.028 .
H(41) C(6) 3.065 .
H(41) C(7) 3.074 .
H(41) C(11) 3.402 .
H(41) C(12) 2.804 .
H(41) H(5) 3.177 .
H(41) H(10) 2.783 .
H(41) H(62) 2.790 54702
H(42) C(11) 2.930 .
H(42) C(12) 3.250 .
H(42) C(79) 3.408 65501
H(42) H(9) 2.681 .
H(42) H(10) 3.241 .
H(42) H(51) 3.499 64702
H(42) H(62) 3.210 54702
H(42) H(70) 3.422 65501
H(42) H(71) 2.564 65501
H(43) C(10) 3.517 65702
H(43) C(23) 3.134 65702
H(43) C(24) 3.385 65702
H(43) C(58) 3.563 64702
H(43) H(8) 3.258 65702
H(43) H(22) 2.383 65702
H(43) H(23) 2.909 65702
H(43) H(51) 3.140 64702
H(43) H(70) 3.597 65501
H(43) H(71) 3.072 65501
H(44) C(10) 3.422 65702
H(44) C(11) 3.123 65702
H(44) C(24) 3.298 65702
H(44) H(8) 3.198 65702
H(44) H(9) 2.626 65702
H(44) H(22) 3.557 65702
H(44) H(23) 2.516 65702
H(45) H(7) 3.270 55702
H(45) H(54) 3.334 54702
H(45) H(61) 3.508 54702
H(46) C(8) 3.536 55702
H(46) C(14) 3.219 55702
H(46) C(62) 3.196 54702
H(46) H(5) 3.398 55702
H(46) H(6) 2.662 55702
H(46) H(11) 2.896 55702
H(46) H(24) 3.570 65702
H(46) H(54) 2.468 54702
H(46) H(55) 3.232 54702
H(46) H(56) 3.474 54702
H(47) C(5) 3.523 55702
H(47) C(6) 3.484 55702
H(47) C(14) 3.324 55702
H(47) C(25) 3.588 65702
H(47) C(27) 3.563 65702
H(47) C(30) 3.327 65702
H(47) C(31) 2.847 65702
H(47) C(32) 2.969 65702
H(47) H(4) 3.283 55702
H(47) H(5) 3.210 55702
H(47) H(11) 2.511 55702
H(47) H(24) 2.712 65702
H(47) H(28) 3.020 65702
H(47) H(29) 3.196 65702
H(48) C(29) 3.464 65702
H(48) C(30) 3.378 65702
H(48) C(79) 3.117 55702
H(48) C(80) 3.197 55702
H(48) H(4) 3.162 55702
H(48) H(9) 3.471 65702
H(48) H(10) 3.411 65702
H(48) H(27) 3.504 65702
H(48) H(71) 2.852 55702
H(48) H(72) 2.995 55702
H(49) C(79) 3.570 55702
H(49) H(9) 2.890 65702
H(49) H(71) 2.909 55702
H(49) H(72) 3.064 55702
H(50) C(10) 3.308 65702
H(50) C(11) 3.305 65702
H(50) C(78) 3.513 65501
H(50) H(8) 2.691 65702
H(50) H(9) 2.684 65702
H(50) H(69) 3.362 65501
H(50) H(70) 3.029 65501
H(51) C(71) 3.241 65501
H(51) C(72) 3.331 65501
H(51) H(22) 3.066 56501
H(51) H(42) 3.499 65702
H(51) H(43) 3.140 65702
H(51) H(64) 2.914 65501
H(51) H(65) 3.078 65501
H(51) H(69) 3.380 65501
H(52) C(22) 2.876 56501
H(52) C(23) 2.917 56501
H(52) H(17) 2.989 56501
H(52) H(21) 2.378 56501
H(52) H(22) 2.461 56501
H(54) C(52) 3.295 55702
H(54) H(6) 3.189 56501
H(54) H(45) 3.334 55702
H(54) H(46) 2.468 55702
H(55) C(8) 3.140 56501
H(55) C(13) 3.497 56501
H(55) C(14) 3.574 56501
H(55) C(15) 3.484 56501
H(55) C(16) 3.358 56501
H(55) C(17) 3.365 56501
H(55) C(22) 3.119 56501
H(55) H(6) 2.586 56501
H(55) H(7) 3.520 56501
H(55) H(17) 3.031 56501
H(55) H(21) 2.211 56501
H(55) H(46) 3.232 55702
H(56) C(9) 3.519 56501
H(56) H(6) 3.197 56501
H(56) H(7) 3.039 56501
H(56) H(21) 3.271 56501
H(56) H(46) 3.474 55702
H(57) H(13) 3.458 56501
H(57) H(16) 3.429 56501
H(57) H(17) 3.354 56501
H(57) H(31) 3.157 46501
H(58) C(15) 3.239 56501
H(58) C(16) 3.298 56501
H(58) C(35) 3.406 46501
H(58) H(12) 3.078 56501
H(58) H(13) 3.189 56501
H(58) H(31) 2.796 46501
H(59) H(31) 3.367 46501
H(60) C(80) 3.187 55702
H(60) H(72) 2.340 55702
H(61) C(5) 3.249 55702
H(61) C(45) 3.534 55702
H(61) C(80) 3.122 55702
H(61) C(81) 3.476 55702
H(61) H(4) 2.623 55702
H(61) H(5) 3.360 55702
H(61) H(40) 3.485 55702
H(61) H(45) 3.508 55702
H(61) H(72) 2.323 55702
H(61) H(73) 3.049 55702
H(62) C(8) 3.596 55702
H(62) C(9) 3.383 55702
H(62) C(10) 3.457 55702
H(62) C(45) 3.321 55702
H(62) C(46) 2.757 55702
H(62) C(47) 3.013 55702
H(62) H(5) 3.076 55702
H(62) H(41) 2.790 55702
H(62) H(42) 3.210 55702
H(63) C(9) 3.340 55702
H(63) C(10) 3.118 55702
H(63) H(7) 3.242 55702
H(63) H(8) 2.844 55702
H(64) H(51) 2.914 45501
H(65) C(22) 3.427 46501
H(65) C(23) 3.056 46501
H(65) C(24) 3.071 46501
H(65) C(25) 3.450 46501
H(65) C(34) 3.599 46501
H(65) H(15) 3.227 46501
H(65) H(22) 3.340 46501
H(65) H(23) 3.364 46501
H(65) H(30) 2.747 46501
H(65) H(51) 3.078 45501
H(65) H(77) 3.270 45501
H(66) C(19) 3.506 46501
H(66) C(20) 3.579 46501
H(66) C(34) 3.441 46501
H(66) C(35) 3.529 46501
H(66) C(85) 3.485 45501
H(66) H(15) 2.574 46501
H(66) H(19) 3.010 46501
H(66) H(20) 3.375 46501
H(66) H(30) 3.085 46501
H(66) H(31) 3.242 46501
H(66) H(34) 3.460 55602
H(66) H(77) 2.677 45501
H(67) P(2) 3.138 55602
H(67) C(38) 3.591 55602
H(67) C(43) 3.521 55602
H(67) H(14) 3.496 55602
H(67) H(18) 3.477 55602
H(67) H(34) 2.898 55602
H(67) H(35) 3.482 55602
H(67) H(39) 2.824 55602
H(67) H(76) 3.533 45501
H(68) C(43) 3.155 55602
H(68) H(3) 3.563 .
H(68) H(18) 3.221 55602
H(68) H(39) 2.433 55602
H(69) C(83) 3.525 45501
H(69) C(84) 2.969 45501
H(69) H(8) 3.508 55702
H(69) H(50) 3.362 45501
H(69) H(51) 3.380 45501
H(69) H(75) 3.396 45501
H(69) H(76) 2.251 45501
H(70) C(44) 3.583 45501
H(70) C(45) 3.462 45501
H(70) C(46) 3.211 45501
H(70) C(47) 3.057 45501
H(70) C(48) 3.170 45501
H(70) C(49) 3.422 45501
H(70) C(83) 3.188 45501
H(70) H(8) 3.045 55702
H(70) H(42) 3.422 45501
H(70) H(43) 3.597 45501
H(70) H(50) 3.029 45501
H(70) H(75) 2.495 45501
H(70) H(76) 3.373 45501
H(71) C(47) 2.869 45501
H(71) C(48) 3.152 45501
H(71) C(54) 3.501 54702
H(71) C(55) 3.528 54702
H(71) H(8) 3.520 55702
H(71) H(42) 2.564 45501
H(71) H(43) 3.072 45501
H(71) H(48) 2.852 54702
H(71) H(49) 2.909 54702
H(72) C(54) 3.317 54702
H(72) C(55) 3.357 54702
H(72) C(65) 2.921 54702
H(72) C(66) 2.905 54702
H(72) H(4) 2.831 .
H(72) H(7) 3.408 55702
H(72) H(48) 2.995 54702
H(72) H(49) 3.064 54702
H(72) H(60) 2.340 54702
H(72) H(61) 2.323 54702
H(73) C(4) 3.368 .
H(73) C(5) 3.339 .
H(73) H(3) 2.895 .
H(73) H(4) 2.824 .
H(73) H(61) 3.049 54702
H(74) C(3) 2.757 .
H(74) C(4) 2.954 .
H(74) H(2) 2.542 .
H(74) H(3) 2.896 .
H(74) H(33) 3.326 65602
H(74) H(38) 3.392 55602
H(75) C(78) 3.284 65501
H(75) H(26) 3.596 .
H(75) H(33) 3.407 65602
H(75) H(69) 3.396 65501
H(75) H(70) 2.495 65501
H(76) C(70) 3.351 65501
H(76) C(71) 3.399 65501
H(76) C(72) 3.319 65501
H(76) C(73) 3.184 65501
H(76) C(74) 3.106 65501
H(76) C(75) 3.186 65501
H(76) C(77) 3.044 65501
H(76) H(33) 3.571 65602
H(76) H(34) 3.281 65602
H(76) H(67) 3.533 65501
H(76) H(69) 2.251 65501
H(76) H(70) 3.373 65501
H(77) C(19) 2.887 56501
H(77) C(72) 3.241 65501
H(77) C(73) 2.892 65501
H(77) H(15) 2.289 56501
H(77) H(16) 2.889 56501
H(77) H(17) 3.049 56501
H(77) H(33) 3.572 65602
H(77) H(34) 2.929 65602
H(77) H(37) 3.325 55602
H(77) H(65) 3.270 65501
H(77) H(66) 2.677 65501
H(78) C(41) 3.021 55602
H(78) C(42) 2.897 55602
H(78) H(16) 3.236 56501
H(78) H(17) 3.488 56501
H(78) H(33) 3.422 65602
H(78) H(37) 3.033 55602
H(78) H(38) 2.809 55602

loop_
_geom_torsion_atom_site_label_1
_geom_torsion_atom_site_label_2
_geom_torsion_atom_site_label_3
_geom_torsion_atom_site_label_4
_geom_torsion
C(13) Fe(1) C(14) C(15) -119.5(2)
C(14) Fe(1) C(13) P(1) -121.3(2)
C(14) Fe(1) C(13) C(17) 118.9(2)
C(13) Fe(1) C(15) C(14) 37.90(16)
C(13) Fe(1) C(15) C(16) -81.80(16)
C(15) Fe(1) C(13) P(1) -158.6(2)
C(15) Fe(1) C(13) C(14) -37.36(18)
C(15) Fe(1) C(13) C(17) 81.55(18)
C(13) Fe(1) C(16) C(15) 81.72(16)
C(13) Fe(1) C(16) C(17) -38.24(16)
C(16) Fe(1) C(13) P(1) 157.6(2)
C(16) Fe(1) C(13) C(14) -81.17(19)
C(16) Fe(1) C(13) C(17) 37.73(16)
C(13) Fe(1) C(17) C(16) 119.0(2)
C(13) Fe(1) C(17) C(18) -121.3(2)
C(17) Fe(1) C(13) P(1) 119.8(2)
C(17) Fe(1) C(13) C(14) -118.9(2)
C(13) Fe(1) C(39) C(40) -114.18(17)
C(13) Fe(1) C(39) C(43) 126.40(17)
C(39) Fe(1) C(13) P(1) 11.8(2)
C(39) Fe(1) C(13) C(14) 133.12(19)
C(39) Fe(1) C(13) C(17) -107.98(18)
C(13) Fe(1) C(40) C(39) 84.36(19)
C(13) Fe(1) C(40) C(41) -156.61(17)
C(40) Fe(1) C(13) P(1) -31.1(2)
C(40) Fe(1) C(13) C(14) 90.1(2)
C(40) Fe(1) C(13) C(17) -150.97(17)
C(13) Fe(1) C(41) C(40) 50.8(3)
C(13) Fe(1) C(41) C(42) 169.9(2)
C(41) Fe(1) C(13) P(1) -66.7(3)
C(41) Fe(1) C(13) C(14) 54.5(3)
C(41) Fe(1) C(13) C(17) 173.4(2)
C(13) Fe(1) C(42) C(41) -162.3(4)
C(13) Fe(1) C(42) C(43) -43.2(6)
C(42) Fe(1) C(13) P(1) 87.0(5)
C(42) Fe(1) C(13) C(14) -151.7(4)
C(42) Fe(1) C(13) C(17) -32.8(5)
C(13) Fe(1) C(43) C(39) -73.8(2)
C(13) Fe(1) C(43) C(42) 167.16(19)
C(43) Fe(1) C(13) P(1) 52.7(2)
C(43) Fe(1) C(13) C(14) 173.98(19)
C(43) Fe(1) C(13) C(17) -67.1(2)
C(14) Fe(1) C(15) C(16) -119.7(2)
C(15) Fe(1) C(14) C(13) 119.5(2)
C(14) Fe(1) C(16) C(15) 37.37(15)
C(14) Fe(1) C(16) C(17) -82.59(17)
C(16) Fe(1) C(14) C(13) 82.02(18)
C(16) Fe(1) C(14) C(15) -37.51(16)
C(14) Fe(1) C(17) C(13) -38.08(16)
C(14) Fe(1) C(17) C(16) 80.93(18)
C(14) Fe(1) C(17) C(18) -159.3(2)
C(17) Fe(1) C(14) C(13) 38.19(17)
C(17) Fe(1) C(14) C(15) -81.34(17)
C(14) Fe(1) C(39) C(40) -73.8(2)
C(14) Fe(1) C(39) C(43) 166.73(17)
C(39) Fe(1) C(14) C(13) -68.4(2)
C(39) Fe(1) C(14) C(15) 172.07(17)
C(14) Fe(1) C(40) C(39) 129.66(17)
C(14) Fe(1) C(40) C(41) -111.32(18)
C(40) Fe(1) C(14) C(13) -110.62(18)
C(40) Fe(1) C(14) C(15) 129.86(17)
C(14) Fe(1) C(41) C(40) 89.3(2)
C(14) Fe(1) C(41) C(42) -151.72(19)
C(41) Fe(1) C(14) C(13) -155.24(17)
C(41) Fe(1) C(14) C(15) 85.23(19)
C(14) Fe(1) C(42) C(41) 58.1(3)
C(14) Fe(1) C(42) C(43) 177.2(2)
C(42) Fe(1) C(14) C(13) 165.3(2)
C(42) Fe(1) C(14) C(15) 45.8(3)
C(14) Fe(1) C(43) C(39) -54.6(7)
C(14) Fe(1) C(43) C(42) -173.6(5)
C(43) Fe(1) C(14) C(13) -23.4(7)
C(43) Fe(1) C(14) C(15) -143.0(6)
C(15) Fe(1) C(16) C(17) -120.0(2)
C(16) Fe(1) C(15) C(14) 119.7(2)
C(15) Fe(1) C(17) C(13) -81.68(17)
C(15) Fe(1) C(17) C(16) 37.32(16)
C(15) Fe(1) C(17) C(18) 157.1(2)
C(17) Fe(1) C(15) C(14) 82.36(17)
C(17) Fe(1) C(15) C(16) -37.34(15)
C(15) Fe(1) C(39) C(40) -39.8(7)
C(15) Fe(1) C(39) C(43) -159.2(6)
C(39) Fe(1) C(15) C(14) -39.8(7)
C(39) Fe(1) C(15) C(16) -159.5(6)
C(15) Fe(1) C(40) C(39) 172.05(16)
C(15) Fe(1) C(40) C(41) -68.9(2)
C(40) Fe(1) C(15) C(14) -73.8(2)
C(40) Fe(1) C(15) C(16) 166.49(16)
C(15) Fe(1) C(41) C(40) 132.77(18)
C(15) Fe(1) C(41) C(42) -108.2(2)
C(41) Fe(1) C(15) C(14) -113.98(17)
C(41) Fe(1) C(15) C(16) 126.31(16)
C(15) Fe(1) C(42) C(41) 89.5(2)
C(15) Fe(1) C(42) C(43) -151.37(19)
C(42) Fe(1) C(15) C(14) -157.29(17)
C(42) Fe(1) C(15) C(16) 83.00(18)
C(15) Fe(1) C(43) C(39) 173.8(2)
C(15) Fe(1) C(43) C(42) 54.8(3)
C(43) Fe(1) C(15) C(14) 166.1(2)
C(43) Fe(1) C(15) C(16) 46.4(2)
C(16) Fe(1) C(17) C(13) -119.0(2)
C(16) Fe(1) C(17) C(18) 119.7(2)
C(17) Fe(1) C(16) C(15) 120.0(2)
C(16) Fe(1) C(39) C(40) 165.64(19)
C(16) Fe(1) C(39) C(43) 46.2(2)
C(39) Fe(1) C(16) C(15) 173.95(19)
C(39) Fe(1) C(16) C(17) 54.0(2)
C(16) Fe(1) C(40) C(39) -139.5(5)
C(16) Fe(1) C(40) C(41) -20.5(6)
C(40) Fe(1) C(16) C(15) -58.2(6)
C(40) Fe(1) C(16) C(17) -178.1(5)
C(16) Fe(1) C(41) C(40) 174.80(18)
C(16) Fe(1) C(41) C(42) -66.2(2)
C(41) Fe(1) C(16) C(15) -75.0(2)
C(41) Fe(1) C(16) C(17) 165.01(16)
C(16) Fe(1) C(42) C(41) 131.77(19)
C(16) Fe(1) C(42) C(43) -109.1(2)
C(42) Fe(1) C(16) C(15) -112.86(16)
C(42) Fe(1) C(16) C(17) 127.18(17)
C(16) Fe(1) C(43) C(39) -155.04(17)
C(16) Fe(1) C(43) C(42) 86.0(2)
C(43) Fe(1) C(16) C(15) -155.40(15)
C(43) Fe(1) C(16) C(17) 84.64(18)
C(17) Fe(1) C(39) C(40) -158.43(16)
C(17) Fe(1) C(39) C(43) 82.14(19)
C(39) Fe(1) C(17) C(13) 89.65(18)
C(39) Fe(1) C(17) C(16) -151.35(17)
C(39) Fe(1) C(17) C(18) -31.6(2)
C(17) Fe(1) C(40) C(39) 43.0(3)
C(17) Fe(1) C(40) C(41) 162.0(2)
C(40) Fe(1) C(17) C(13) 60.2(3)
C(40) Fe(1) C(17) C(16) 179.2(2)
C(40) Fe(1) C(17) C(18) -61.0(3)
C(17) Fe(1) C(41) C(40) -145.7(4)
C(17) Fe(1) C(41) C(42) -26.7(5)
C(41) Fe(1) C(17) C(13) -169.0(4)
C(41) Fe(1) C(17) C(16) -50.0(5)
C(41) Fe(1) C(17) C(18) 69.8(5)
C(17) Fe(1) C(42) C(41) 171.58(18)
C(17) Fe(1) C(42) C(43) -69.3(2)
C(42) Fe(1) C(17) C(13) 170.13(17)
C(42) Fe(1) C(17) C(16) -70.9(2)
C(42) Fe(1) C(17) C(18) 48.9(2)
C(17) Fe(1) C(43) C(39) -112.81(18)
C(17) Fe(1) C(43) C(42) 128.2(2)
C(43) Fe(1) C(17) C(13) 130.95(17)
C(43) Fe(1) C(17) C(16) -110.04(18)
C(43) Fe(1) C(17) C(18) 9.7(2)
C(39) Fe(1) C(40) C(41) 119.0(2)
C(40) Fe(1) C(39) C(43) -119.4(2)
C(39) Fe(1) C(41) C(40) -37.66(18)
C(39) Fe(1) C(41) C(42) 81.4(2)
C(41) Fe(1) C(39) C(40) 37.85(17)
C(41) Fe(1) C(39) C(43) -81.57(18)
C(39) Fe(1) C(42) C(41) -81.7(2)
C(39) Fe(1) C(42) C(43) 37.4(2)
C(42) Fe(1) C(39) C(40) 81.39(18)
C(42) Fe(1) C(39) C(43) -38.03(18)
C(39) Fe(1) C(43) C(42) -119.0(2)
C(43) Fe(1) C(39) C(40) 119.4(2)
C(40) Fe(1) C(41) C(42) 119.0(2)
C(41) Fe(1) C(40) C(39) -119.0(2)
C(40) Fe(1) C(42) C(41) -37.90(19)
C(40) Fe(1) C(42) C(43) 81.2(2)
C(42) Fe(1) C(40) C(39) -81.47(19)
C(42) Fe(1) C(40) C(41) 37.55(18)
C(40) Fe(1) C(43) C(39) 37.56(18)
C(40) Fe(1) C(43) C(42) -81.4(2)
C(43) Fe(1) C(40) C(39) -37.30(17)
C(43) Fe(1) C(40) C(41) 81.72(19)
C(41) Fe(1) C(42) C(43) 119.1(2)
C(42) Fe(1) C(41) C(40) -119.0(2)
C(41) Fe(1) C(43) C(39) 81.53(19)
C(41) Fe(1) C(43) C(42) -37.5(2)
C(43) Fe(1) C(41) C(40) -81.1(2)
C(43) Fe(1) C(41) C(42) 37.95(19)
C(42) Fe(1) C(43) C(39) 119.0(2)
C(43) Fe(1) C(42) C(41) -119.1(2)
C(56) Fe(2) C(57) C(58) -120.3(2)
C(57) Fe(2) C(56) P(3) -122.4(2)
C(57) Fe(2) C(56) C(60) 118.8(2)
C(56) Fe(2) C(58) C(57) 37.37(17)
C(56) Fe(2) C(58) C(59) -81.68(18)
C(58) Fe(2) C(56) P(3) -159.4(2)
C(58) Fe(2) C(56) C(57) -37.03(18)
C(58) Fe(2) C(56) C(60) 81.82(17)
C(56) Fe(2) C(59) C(58) 82.04(17)
C(56) Fe(2) C(59) C(60) -38.64(15)
C(59) Fe(2) C(56) P(3) 156.73(19)
C(59) Fe(2) C(56) C(57) -80.90(18)
C(59) Fe(2) C(56) C(60) 37.94(15)
C(56) Fe(2) C(60) C(59) 118.6(2)
C(56) Fe(2) C(60) C(61) -120.5(2)
C(60) Fe(2) C(56) P(3) 118.8(2)
C(60) Fe(2) C(56) C(57) -118.8(2)
C(56) Fe(2) C(82) C(83) -112.28(19)
C(56) Fe(2) C(82) C(86) 129.47(18)
C(82) Fe(2) C(56) P(3) 15.0(2)
C(82) Fe(2) C(56) C(57) 137.33(18)
C(82) Fe(2) C(56) C(60) -103.83(17)
C(56) Fe(2) C(83) C(82) 84.67(19)
C(56) Fe(2) C(83) C(84) -155.68(15)
C(83) Fe(2) C(56) P(3) -27.9(2)
C(83) Fe(2) C(56) C(57) 94.5(2)
C(83) Fe(2) C(56) C(60) -146.69(17)
C(56) Fe(2) C(84) C(83) 48.3(3)
C(56) Fe(2) C(84) C(85) 168.0(2)
C(84) Fe(2) C(56) P(3) -60.6(2)
C(84) Fe(2) C(56) C(57) 61.8(3)
C(84) Fe(2) C(56) C(60) -179.4(2)
C(56) Fe(2) C(85) C(84) -151.8(5)
C(56) Fe(2) C(85) C(86) -31.7(6)
C(85) Fe(2) C(56) P(3) 81.3(6)
C(85) Fe(2) C(56) C(57) -156.3(5)
C(85) Fe(2) C(56) C(60) -37.5(6)
C(56) Fe(2) C(86) C(82) -70.3(2)
C(56) Fe(2) C(86) C(85) 171.68(19)
C(86) Fe(2) C(56) P(3) 55.4(2)
C(86) Fe(2) C(56) C(57) 177.73(19)
C(86) Fe(2) C(56) C(60) -63.4(2)
C(57) Fe(2) C(58) C(59) -119.0(2)
C(58) Fe(2) C(57) C(56) 120.3(2)
C(57) Fe(2) C(59) C(58) 37.80(17)
C(57) Fe(2) C(59) C(60) -82.88(16)
C(59) Fe(2) C(57) C(56) 82.40(19)
C(59) Fe(2) C(57) C(58) -37.93(17)
C(57) Fe(2) C(60) C(56) -37.98(16)
C(57) Fe(2) C(60) C(59) 80.65(16)
C(57) Fe(2) C(60) C(61) -158.4(2)
C(60) Fe(2) C(57) C(56) 38.46(17)
C(60) Fe(2) C(57) C(58) -81.87(18)
C(57) Fe(2) C(82) C(83) -74.6(2)
C(57) Fe(2) C(82) C(86) 167.10(17)
C(82) Fe(2) C(57) C(56) -62.6(2)
C(82) Fe(2) C(57) C(58) 177.10(18)
C(57) Fe(2) C(83) C(82) 130.10(18)
C(57) Fe(2) C(83) C(84) -110.25(17)
C(83) Fe(2) C(57) C(56) -105.8(2)
C(83) Fe(2) C(57) C(58) 133.92(19)
C(57) Fe(2) C(84) C(83) 90.5(2)
C(57) Fe(2) C(84) C(85) -149.85(18)
C(84) Fe(2) C(57) C(56) -150.01(18)
C(84) Fe(2) C(57) C(58) 89.7(2)
C(57) Fe(2) C(85) C(84) 60.0(3)
C(57) Fe(2) C(85) C(86) -179.9(2)
C(85) Fe(2) C(57) C(56) 170.0(2)
C(85) Fe(2) C(57) C(58) 49.7(3)
C(57) Fe(2) C(86) C(82) -62.2(7)
C(57) Fe(2) C(86) C(85) 179.8(6)
C(86) Fe(2) C(57) C(56) -9.7(8)
C(86) Fe(2) C(57) C(58) -130.0(7)
C(58) Fe(2) C(59) C(60) -120.7(2)
C(59) Fe(2) C(58) C(57) 119.0(2)
C(58) Fe(2) C(60) C(56) -81.64(16)
C(58) Fe(2) C(60) C(59) 36.99(15)
C(58) Fe(2) C(60) C(61) 157.9(2)
C(60) Fe(2) C(58) C(57) 82.05(18)
C(60) Fe(2) C(58) C(59) -36.99(17)
C(58) Fe(2) C(82) C(83) -57.6(12)
C(58) Fe(2) C(82) C(86) -175.9(10)
C(82) Fe(2) C(58) C(57) -19.1(12)
C(82) Fe(2) C(58) C(59) -138.2(11)
C(58) Fe(2) C(83) C(82) 172.19(18)
C(58) Fe(2) C(83) C(84) -68.2(2)
C(83) Fe(2) C(58) C(57) -71.0(2)
C(83) Fe(2) C(58) C(59) 169.97(19)
C(58) Fe(2) C(84) C(83) 135.31(18)
C(58) Fe(2) C(84) C(85) -105.02(18)
C(84) Fe(2) C(58) C(57) -111.09(18)
C(84) Fe(2) C(58) C(59) 129.86(17)
C(58) Fe(2) C(85) C(84) 93.7(2)
C(58) Fe(2) C(85) C(86) -146.17(19)
C(85) Fe(2) C(58) C(57) -154.75(17)
C(85) Fe(2) C(58) C(59) 86.20(19)
C(58) Fe(2) C(86) C(82) 179.2(2)
C(58) Fe(2) C(86) C(85) 61.2(2)
C(86) Fe(2) C(58) C(57) 165.6(2)
C(86) Fe(2) C(58) C(59) 46.6(2)
C(59) Fe(2) C(60) C(56) -118.6(2)
C(59) Fe(2) C(60) C(61) 120.9(2)
C(60) Fe(2) C(59) C(58) 120.7(2)
C(59) Fe(2) C(82) C(83) 169.9(2)
C(59) Fe(2) C(82) C(86) 51.7(2)
C(82) Fe(2) C(59) C(58) 172.7(2)
C(82) Fe(2) C(59) C(60) 52.0(2)
C(59) Fe(2) C(83) C(82) -129.6(8)
C(59) Fe(2) C(83) C(84) -9.9(9)
C(83) Fe(2) C(59) C(58) -65.6(8)
C(83) Fe(2) C(59) C(60) 173.7(8)
C(59) Fe(2) C(84) C(83) 178.20(17)
C(59) Fe(2) C(84) C(85) -62.1(2)
C(84) Fe(2) C(59) C(58) -74.2(2)
C(84) Fe(2) C(59) C(60) 165.09(15)
C(59) Fe(2) C(85) C(84) 136.89(18)
C(59) Fe(2) C(85) C(86) -103.0(2)
C(85) Fe(2) C(59) C(58) -110.59(17)
C(85) Fe(2) C(59) C(60) 128.73(15)
C(59) Fe(2) C(86) C(82) -150.09(18)
C(59) Fe(2) C(86) C(85) 91.9(2)
C(86) Fe(2) C(59) C(58) -153.61(17)
C(86) Fe(2) C(59) C(60) 85.71(17)
C(60) Fe(2) C(82) C(83) -156.31(18)
C(60) Fe(2) C(82) C(86) 85.43(19)
C(82) Fe(2) C(60) C(56) 91.51(17)
C(82) Fe(2) C(60) C(59) -149.86(16)
C(82) Fe(2) C(60) C(61) -29.0(2)
C(60) Fe(2) C(83) C(82) 42.9(2)
C(60) Fe(2) C(83) C(84) 162.56(19)
C(83) Fe(2) C(60) C(56) 62.9(2)
C(83) Fe(2) C(60) C(59) -178.47(19)
C(83) Fe(2) C(60) C(61) -57.6(3)
C(60) Fe(2) C(84) C(83) -129.7(5)
C(60) Fe(2) C(84) C(85) -10.1(6)
C(84) Fe(2) C(60) C(56) 178.6(5)
C(84) Fe(2) C(60) C(59) -62.8(5)
C(84) Fe(2) C(60) C(61) 58.1(6)
C(60) Fe(2) C(85) C(84) 177.28(17)
C(60) Fe(2) C(85) C(86) -62.6(2)
C(85) Fe(2) C(60) C(56) 170.41(16)
C(85) Fe(2) C(60) C(59) -70.96(19)
C(85) Fe(2) C(60) C(61) 49.9(2)
C(60) Fe(2) C(86) C(82) -107.96(19)
C(60) Fe(2) C(86) C(85) 134.02(19)
C(86) Fe(2) C(60) C(56) 133.91(16)
C(86) Fe(2) C(60) C(59) -107.46(17)
C(86) Fe(2) C(60) C(61) 13.4(2)
C(82) Fe(2) C(83) C(84) 119.7(2)
C(83) Fe(2) C(82) C(86) -118.3(2)
C(82) Fe(2) C(84) C(83) -37.71(18)
C(82) Fe(2) C(84) C(85) 81.96(19)
C(84) Fe(2) C(82) C(83) 36.98(18)
C(84) Fe(2) C(82) C(86) -81.27(19)
C(82) Fe(2) C(85) C(84) -81.4(2)
C(82) Fe(2) C(85) C(86) 38.70(19)
C(85) Fe(2) C(82) C(83) 80.0(2)
C(85) Fe(2) C(82) C(86) -38.26(18)
C(82) Fe(2) C(86) C(85) -118.0(2)
C(86) Fe(2) C(82) C(83) 118.3(2)
C(83) Fe(2) C(84) C(85) 119.7(2)
C(84) Fe(2) C(83) C(82) -119.7(2)
C(83) Fe(2) C(85) C(84) -37.21(19)
C(83) Fe(2) C(85) C(86) 82.9(2)
C(85) Fe(2) C(83) C(82) -82.58(19)
C(85) Fe(2) C(83) C(84) 37.07(16)
C(83) Fe(2) C(86) C(82) 38.20(19)
C(83) Fe(2) C(86) C(85) -79.8(2)
C(86) Fe(2) C(83) C(82) -38.54(18)
C(86) Fe(2) C(83) C(84) 81.11(18)
C(84) Fe(2) C(85) C(86) 120.1(2)
C(85) Fe(2) C(84) C(83) -119.7(2)
C(84) Fe(2) C(86) C(82) 81.4(2)
C(84) Fe(2) C(86) C(85) -36.66(19)
C(86) Fe(2) C(84) C(83) -82.24(19)
C(86) Fe(2) C(84) C(85) 37.43(18)
C(85) Fe(2) C(86) C(82) 118.0(2)
C(86) Fe(2) C(85) C(84) -120.1(2)
C(1) P(1) C(7) C(8) 77.7(2)
C(1) P(1) C(7) C(12) -103.8(2)
C(7) P(1) C(1) C(2) 148.0(2)
C(7) P(1) C(1) C(6) -33.7(2)
C(1) P(1) C(13) Fe(1) 72.13(18)
C(1) P(1) C(13) C(14) -15.4(2)
C(1) P(1) C(13) C(17) 158.5(2)
C(13) P(1) C(1) C(2) -106.3(2)
C(13) P(1) C(1) C(6) 71.9(2)
C(7) P(1) C(13) Fe(1) 176.66(16)
C(7) P(1) C(13) C(14) 89.1(2)
C(7) P(1) C(13) C(17) -97.0(2)
C(13) P(1) C(7) C(8) -25.5(3)
C(13) P(1) C(7) C(12) 152.9(2)
C(26) P(2) C(27) C(28) -72.2(2)
C(26) P(2) C(27) C(32) 110.1(2)
C(27) P(2) C(26) C(21) 139.4(2)
C(27) P(2) C(26) C(25) -40.6(2)
C(26) P(2) C(33) C(34) -1.4(2)
C(26) P(2) C(33) C(38) 174.0(2)
C(33) P(2) C(26) C(21) -113.6(2)
C(33) P(2) C(26) C(25) 66.4(2)
C(27) P(2) C(33) C(34) 103.5(2)
C(27) P(2) C(33) C(38) -81.1(2)
C(33) P(2) C(27) C(28) -177.6(2)
C(33) P(2) C(27) C(32) 4.6(2)
C(44) P(3) C(50) C(51) -74.8(2)
C(44) P(3) C(50) C(55) 103.4(2)
C(50) P(3) C(44) C(45) 153.2(2)
C(50) P(3) C(44) C(49) -23.9(2)
C(44) P(3) C(56) Fe(2) 66.62(18)
C(44) P(3) C(56) C(57) -24.8(2)
C(44) P(3) C(56) C(60) 154.9(2)
C(56) P(3) C(44) C(45) -102.7(2)
C(56) P(3) C(44) C(49) 80.3(2)
C(50) P(3) C(56) Fe(2) 168.89(16)
C(50) P(3) C(56) C(57) 77.5(2)
C(50) P(3) C(56) C(60) -102.8(2)
C(56) P(3) C(50) C(51) -179.1(2)
C(56) P(3) C(50) C(55) -0.9(2)
C(69) P(4) C(70) C(71) -13.5(3)
C(69) P(4) C(70) C(75) 163.6(2)
C(70) P(4) C(69) C(64) -105.6(2)
C(70) P(4) C(69) C(68) 79.7(2)
C(69) P(4) C(76) C(77) 97.5(2)
C(69) P(4) C(76) C(81) -84.1(2)
C(76) P(4) C(69) C(64) 148.9(2)
C(76) P(4) C(69) C(68) -25.8(2)
C(70) P(4) C(76) C(77) -9.6(2)
C(70) P(4) C(76) C(81) 168.8(2)
C(76) P(4) C(70) C(71) 92.2(2)
C(76) P(4) C(70) C(75) -90.7(2)
C(19) N(1) C(18) C(17) -77.6(2)
C(19) N(1) C(18) C(21) 50.7(3)
C(20) N(1) C(18) C(17) 155.1(2)
C(20) N(1) C(18) C(21) -76.6(3)
C(62) N(2) C(61) C(60) -80.3(3)
C(62) N(2) C(61) C(64) 49.7(3)
C(63) N(2) C(61) C(60) 152.4(2)
C(63) N(2) C(61) C(64) -77.5(3)
P(1) C(1) C(2) C(3) 175.7(2)
P(1) C(1) C(6) C(5) -176.5(2)
C(2) C(1) C(6) C(5) 1.8(4)
C(6) C(1) C(2) C(3) -2.7(4)
C(1) C(2) C(3) C(4) 1.8(4)
C(2) C(3) C(4) C(5) 0.1(3)
C(3) C(4) C(5) C(6) -1.0(4)
C(4) C(5) C(6) C(1) -0.0(4)
P(1) C(7) C(8) C(9) 179.7(2)
P(1) C(7) C(12) C(11) -179.7(2)
C(8) C(7) C(12) C(11) -1.2(4)
C(12) C(7) C(8) C(9) 1.3(4)
C(7) C(8) C(9) C(10) -0.6(5)
C(8) C(9) C(10) C(11) -0.2(4)
C(9) C(10) C(11) C(12) 0.4(5)
C(10) C(11) C(12) C(7) 0.4(5)
Fe(1) C(13) C(14) C(15) 59.41(18)
Fe(1) C(13) C(17) C(16) -59.30(18)
Fe(1) C(13) C(17) C(18) 116.3(2)
P(1) C(13) C(14) Fe(1) 116.1(2)
P(1) C(13) C(14) C(15) 175.5(2)
P(1) C(13) C(17) Fe(1) -115.9(2)
P(1) C(13) C(17) C(16) -175.2(2)
P(1) C(13) C(17) C(18) 0.4(4)
C(14) C(13) C(17) Fe(1) 58.98(18)
C(14) C(13) C(17) C(16) -0.3(3)
C(14) C(13) C(17) C(18) 175.3(2)
C(17) C(13) C(14) Fe(1) -58.74(18)
C(17) C(13) C(14) C(15) 0.7(3)
Fe(1) C(14) C(15) C(16) 58.36(19)
C(13) C(14) C(15) Fe(1) -59.13(18)
C(13) C(14) C(15) C(16) -0.8(3)
Fe(1) C(15) C(16) C(17) 59.3(2)
C(14) C(15) C(16) Fe(1) -58.71(19)
C(14) C(15) C(16) C(17) 0.6(3)
Fe(1) C(16) C(17) C(13) 59.49(19)
Fe(1) C(16) C(17) C(18) -116.2(2)
C(15) C(16) C(17) Fe(1) -59.6(2)
C(15) C(16) C(17) C(13) -0.2(3)
C(15) C(16) C(17) C(18) -175.9(2)
Fe(1) C(17) C(18) N(1) -92.6(2)
Fe(1) C(17) C(18) C(21) 138.2(2)
C(13) C(17) C(18) N(1) 179.4(2)
C(13) C(17) C(18) C(21) 50.2(3)
C(16) C(17) C(18) N(1) -5.7(3)
C(16) C(17) C(18) C(21) -134.9(2)
N(1) C(18) C(21) C(22) -80.7(3)
N(1) C(18) C(21) C(26) 98.8(3)
C(17) C(18) C(21) C(22) 45.3(3)
C(17) C(18) C(21) C(26) -135.2(2)
C(18) C(21) C(22) C(23) 178.3(2)
C(18) C(21) C(26) P(2) 0.2(3)
C(18) C(21) C(26) C(25) -179.8(2)
C(22) C(21) C(26) P(2) 179.8(2)
C(22) C(21) C(26) C(25) -0.2(4)
C(26) C(21) C(22) C(23) -1.3(4)
C(21) C(22) C(23) C(24) 1.4(4)
C(22) C(23) C(24) C(25) 0.0(3)
C(23) C(24) C(25) C(26) -1.5(4)
C(24) C(25) C(26) P(2) -178.4(2)
C(24) C(25) C(26) C(21) 1.6(4)
P(2) C(27) C(28) C(29) -178.9(2)
P(2) C(27) C(32) C(31) 177.3(2)
C(28) C(27) C(32) C(31) -0.4(4)
C(32) C(27) C(28) C(29) -1.0(5)
C(27) C(28) C(29) C(30) 1.6(5)
C(28) C(29) C(30) C(31) -0.7(5)
C(29) C(30) C(31) C(32) -0.8(5)
C(30) C(31) C(32) C(27) 1.3(4)
P(2) C(33) C(34) C(35) 176.2(2)
P(2) C(33) C(38) C(37) -177.6(2)
C(34) C(33) C(38) C(37) -1.8(4)
C(38) C(33) C(34) C(35) 0.8(4)
C(33) C(34) C(35) C(36) 1.0(4)
C(34) C(35) C(36) C(37) -1.9(4)
C(35) C(36) C(37) C(38) 0.9(4)
C(36) C(37) C(38) C(33) 0.9(4)
Fe(1) C(39) C(40) C(41) -59.4(2)
Fe(1) C(39) C(43) C(42) 59.5(2)
C(40) C(39) C(43) Fe(1) -59.5(2)
C(40) C(39) C(43) C(42) -0.0(2)
C(43) C(39) C(40) Fe(1) 59.3(2)
C(43) C(39) C(40) C(41) -0.1(3)
Fe(1) C(40) C(41) C(42) -59.1(2)
C(39) C(40) C(41) Fe(1) 59.4(2)
C(39) C(40) C(41) C(42) 0.3(3)
Fe(1) C(41) C(42) C(43) -59.7(2)
C(40) C(41) C(42) Fe(1) 59.4(2)
C(40) C(41) C(42) C(43) -0.3(3)
Fe(1) C(42) C(43) C(39) -60.0(2)
C(41) C(42) C(43) Fe(1) 60.2(2)
C(41) C(42) C(43) C(39) 0.2(3)
P(3) C(44) C(45) C(46) -177.7(2)
P(3) C(44) C(49) C(48) 176.9(2)
C(45) C(44) C(49) C(48) -0.2(4)
C(49) C(44) C(45) C(46) -0.4(4)
C(44) C(45) C(46) C(47) 0.4(4)
C(45) C(46) C(47) C(48) 0.1(3)
C(46) C(47) C(48) C(49) -0.7(5)
C(47) C(48) C(49) C(44) 0.8(5)
P(3) C(50) C(51) C(52) 177.1(2)
P(3) C(50) C(55) C(54) -177.0(2)
C(51) C(50) C(55) C(54) 1.1(4)
C(55) C(50) C(51) C(52) -1.2(4)
C(50) C(51) C(52) C(53) 0.6(4)
C(51) C(52) C(53) C(54) 0.0(4)
C(52) C(53) C(54) C(55) -0.1(3)
C(53) C(54) C(55) C(50) -0.5(4)
Fe(2) C(56) C(57) C(58) 59.1(2)
Fe(2) C(56) C(60) C(59) -59.93(19)
Fe(2) C(56) C(60) C(61) 114.6(2)
P(3) C(56) C(57) Fe(2) 121.0(2)
P(3) C(56) C(57) C(58) -179.99(19)
P(3) C(56) C(60) Fe(2) -120.4(2)
P(3) C(56) C(60) C(59) 179.7(2)
P(3) C(56) C(60) C(61) -5.8(4)
C(57) C(56) C(60) Fe(2) 59.34(19)
C(57) C(56) C(60) C(59) -0.6(3)
C(57) C(56) C(60) C(61) 173.9(2)
C(60) C(56) C(57) Fe(2) -58.79(18)
C(60) C(56) C(57) C(58) 0.3(3)
Fe(2) C(57) C(58) C(59) 58.6(2)
C(56) C(57) C(58) Fe(2) -58.48(19)
C(56) C(57) C(58) C(59) 0.2(3)
Fe(2) C(58) C(59) C(60) 58.3(2)
C(57) C(58) C(59) Fe(2) -58.8(2)
C(57) C(58) C(59) C(60) -0.5(3)
Fe(2) C(59) C(60) C(56) 59.61(19)
Fe(2) C(59) C(60) C(61) -114.9(2)
C(58) C(59) C(60) Fe(2) -58.9(2)
C(58) C(59) C(60) C(56) 0.7(3)
C(58) C(59) C(60) C(61) -173.8(2)
Fe(2) C(60) C(61) N(2) -86.9(2)
Fe(2) C(60) C(61) C(64) 141.9(2)
C(56) C(60) C(61) N(2) -173.3(2)
C(56) C(60) C(61) C(64) 55.5(3)
C(59) C(60) C(61) N(2) 0.2(3)
C(59) C(60) C(61) C(64) -131.0(3)
N(2) C(61) C(64) C(65) -78.5(3)
N(2) C(61) C(64) C(69) 101.1(3)
C(60) C(61) C(64) C(65) 49.8(3)
C(60) C(61) C(64) C(69) -130.6(2)
C(61) C(64) C(65) C(66) 178.1(2)
C(61) C(64) C(69) P(4) 5.6(3)
C(61) C(64) C(69) C(68) -179.6(2)
C(65) C(64) C(69) P(4) -174.7(2)
C(65) C(64) C(69) C(68) 0.0(3)
C(69) C(64) C(65) C(66) -1.5(4)
C(64) C(65) C(66) C(67) 1.0(4)
C(65) C(66) C(67) C(68) 1.0(5)
C(66) C(67) C(68) C(69) -2.6(4)
C(67) C(68) C(69) P(4) 176.9(2)
C(67) C(68) C(69) C(64) 2.0(4)
P(4) C(70) C(71) C(72) 176.3(2)
P(4) C(70) C(75) C(74) -176.6(2)
C(71) C(70) C(75) C(74) 0.7(4)
C(75) C(70) C(71) C(72) -0.7(4)
C(70) C(71) C(72) C(73) -0.2(4)
C(71) C(72) C(73) C(74) 1.1(5)
C(72) C(73) C(74) C(75) -1.1(5)
C(73) C(74) C(75) C(70) 0.2(4)
P(4) C(76) C(77) C(78) 176.5(2)
P(4) C(76) C(81) C(80) -177.0(2)
C(77) C(76) C(81) C(80) 1.5(4)
C(81) C(76) C(77) C(78) -1.9(4)
C(76) C(77) C(78) C(79) 1.3(5)
C(77) C(78) C(79) C(80) -0.3(4)
C(78) C(79) C(80) C(81) -0.1(3)
C(79) C(80) C(81) C(76) -0.6(4)
Fe(2) C(82) C(83) C(84) -59.8(2)
Fe(2) C(82) C(86) C(85) 60.2(2)
C(83) C(82) C(86) Fe(2) -60.7(2)
C(83) C(82) C(86) C(85) -0.5(3)
C(86) C(82) C(83) Fe(2) 60.3(2)
C(86) C(82) C(83) C(84) 0.5(3)
Fe(2) C(83) C(84) C(85) -58.8(2)
C(82) C(83) C(84) Fe(2) 58.5(2)
C(82) C(83) C(84) C(85) -0.3(3)
Fe(2) C(84) C(85) C(86) -58.8(2)
C(83) C(84) C(85) Fe(2) 58.7(2)
C(83) C(84) C(85) C(86) -0.0(2)
Fe(2) C(85) C(86) C(82) -59.4(2)
C(84) C(85) C(86) Fe(2) 59.8(2)
C(84) C(85) C(86) C(82) 0.3(3)
